data_7104978
loop_
_publ_author_name
'Bladt, Henrike'
'Gonzalez Calera, Silvia'
'Goodman, Jonathan M'
'Less, Robert J'
'Naseri, Vesal'
'Steiner, Alexander'
'Wright, Dominic S'

_publ_section_title
;
 The regioselective photochemical rearrangement of alpha-[PN(t)Bu](4).
;
_journal_issue 43
_journal_name_full 'Chemical communications (Cambridge, England)'
_journal_page_first 6637
_journal_page_last 6639
_journal_paper_doi 10.1039/b914370j
_journal_year 2009
_chemical_formula_sum 'C16 H36 N4 P4'
_chemical_formula_weight 408.37
_chemical_name_systematic
;
?
;
_space_group_IT_number 9
_symmetry_cell_setting monoclinic
_symmetry_space_group_name_Hall 'C -2yc'
_symmetry_space_group_name_H-M 'C 1 c 1'
_atom_sites_solution_hydrogens geom
_atom_sites_solution_primary direct
_atom_sites_solution_secondary difmap
_audit_creation_method SHELXL-97
_cell_angle_alpha 90.00
_cell_angle_beta 106.4990(10)
_cell_angle_gamma 90.00
_cell_formula_units_Z 28
_cell_length_a 15.8849(2)
_cell_length_b 69.0550(10)
_cell_length_c 15.7466(3)
_cell_measurement_temperature 180(2)
_cell_volume 16561.7(4)
_computing_structure_refinement 'SHELXL-97 (Sheldrick, 1997)'
_computing_structure_solution 'SHELXS-97 (Sheldrick, 1990)'
_diffrn_ambient_temperature 180(2)
_diffrn_measured_fraction_theta_full 0.915
_diffrn_measured_fraction_theta_max 0.915
_diffrn_measurement_device_type 'Nonius Kappa CCD'
_diffrn_measurement_method \w
_diffrn_radiation_monochromator graphite
_diffrn_radiation_source 'fine-focus sealed tube'
_diffrn_radiation_type MoK\a
_diffrn_radiation_wavelength 0.71073
_diffrn_reflns_av_R_equivalents 0.0455
_diffrn_reflns_av_sigmaI/netI 0.0517
_diffrn_reflns_limit_h_max 16
_diffrn_reflns_limit_h_min -17
_diffrn_reflns_limit_k_max 74
_diffrn_reflns_limit_k_min -71
_diffrn_reflns_limit_l_max 16
_diffrn_reflns_limit_l_min -16
_diffrn_reflns_number 37312
_diffrn_reflns_theta_full 22.48
_diffrn_reflns_theta_max 22.48
_diffrn_reflns_theta_min 4.09
_exptl_absorpt_coefficient_mu 0.325
_exptl_absorpt_correction_T_max 0.979
_exptl_absorpt_correction_T_min 0.815
_exptl_absorpt_correction_type multi-scan
_exptl_absorpt_process_details
;
multi-scan from symmetry-related measurements
Sortav (Blessing 1995)
;
_exptl_crystal_colour colourless
_exptl_crystal_density_diffrn 1.146
_exptl_crystal_density_method 'not measured'
_exptl_crystal_description plate
_exptl_crystal_F_000 6160
_exptl_crystal_size_max 0.35
_exptl_crystal_size_mid 0.28
_exptl_crystal_size_min 0.07
_refine_diff_density_max 0.961
_refine_diff_density_min -0.392
_refine_diff_density_rms 0.079
_refine_ls_abs_structure_details 'Flack H D (1983), Acta Cryst. A39, 876-881'
_refine_ls_abs_structure_Flack 0.37(18)
_refine_ls_extinction_method none
_refine_ls_goodness_of_fit_ref 0.983
_refine_ls_hydrogen_treatment constr
_refine_ls_matrix_type fullcycle
_refine_ls_number_parameters 1633
_refine_ls_number_reflns 15249
_refine_ls_number_restraints 50098
_refine_ls_restrained_S_all 0.922
_refine_ls_R_factor_all 0.1327
_refine_ls_R_factor_gt 0.1123
_refine_ls_shift/su_max 0.020
_refine_ls_shift/su_mean 0.003
_refine_ls_structure_factor_coef Fsqd
_refine_ls_weighting_details 'calc w=1/[\s^2^(Fo^2^)+(0.2000P)^2^+80.0000P] where P=(Fo^2^+2Fc^2^)/3'
_refine_ls_weighting_scheme calc
_refine_ls_wR_factor_gt 0.2889
_refine_ls_wR_factor_ref 0.3152
_reflns_number_gt 12276
_reflns_number_total 15249
_reflns_threshold_expression >2sigma(I)
_cod_data_source_file b914370j.txt
_cod_data_source_block dw0918x
_cod_original_sg_symbol_H-M Cc
_cod_database_code 7104978

loop_
_symmetry_equiv_pos_as_xyz
'x, y, z'
'x, -y, z+1/2'
'x+1/2, y+1/2, z'
'x+1/2, -y+1/2, z+1/2'

loop_
_atom_site_label
_atom_site_type_symbol
_atom_site_fract_x
_atom_site_fract_y
_atom_site_fract_z
_atom_site_U_iso_or_equiv
_atom_site_adp_type
_atom_site_occupancy
_atom_site_symmetry_multiplicity
_atom_site_calc_flag
_atom_site_refinement_flags
_atom_site_disorder_assembly
_atom_site_disorder_group
P1 P 0.5306(3) 0.09341(6) 0.6913(2) 0.0631(12) Uani 0.718(4) 1 d PDU A 1
P2 P 0.4012(2) 0.08544(5) 0.7807(2) 0.0575(11) Uani 0.718(4) 1 d PDU A 1
P3 P 0.4456(2) 0.05766(6) 0.7287(3) 0.0668(12) Uani 0.718(4) 1 d PDU A 1
P4 P 0.3390(2) 0.08686(6) 0.6325(3) 0.0671(12) Uani 0.718(4) 1 d PDU A 1
N1 N 0.3576(6) 0.06210(13) 0.6389(6) 0.069(3) Uiso 0.718(4) 1 d PDU A 1
C10 C 0.3108(8) 0.04840(17) 0.5708(7) 0.068(5) Uiso 0.718(4) 1 d PDU A 1
C11 C 0.3180(14) 0.0276(2) 0.6015(14) 0.139(8) Uiso 0.718(4) 1 d PDU A 1
H11A H 0.3801 0.0240 0.6234 0.208 Uiso 0.718(4) 1 calc PR A 1
H11B H 0.2886 0.0192 0.5518 0.208 Uiso 0.718(4) 1 calc PR A 1
H11C H 0.2901 0.0262 0.6492 0.208 Uiso 0.718(4) 1 calc PR A 1
C12 C 0.2176(9) 0.0553(3) 0.5358(14) 0.147(8) Uiso 0.718(4) 1 d PDU A 1
H12A H 0.2171 0.0686 0.5139 0.221 Uiso 0.718(4) 1 calc PR A 1
H12B H 0.1890 0.0549 0.5833 0.221 Uiso 0.718(4) 1 calc PR A 1
H12C H 0.1859 0.0468 0.4872 0.221 Uiso 0.718(4) 1 calc PR A 1
C13 C 0.3541(12) 0.0487(3) 0.4953(11) 0.128(7) Uiso 0.718(4) 1 d PDU A 1
H13A H 0.3540 0.0620 0.4732 0.192 Uiso 0.718(4) 1 calc PR A 1
H13B H 0.3214 0.0403 0.4472 0.192 Uiso 0.718(4) 1 calc PR A 1
H13C H 0.4148 0.0441 0.5174 0.192 Uiso 0.718(4) 1 calc PR A 1
N2 N 0.4917(6) 0.09835(14) 0.7788(6) 0.070(4) Uiso 0.718(4) 1 d PDU A 1
C20 C 0.5367(8) 0.11073(18) 0.8551(8) 0.086(6) Uiso 0.718(4) 1 d PDU A 1
C21 C 0.6093(9) 0.1228(2) 0.8341(11) 0.087(5) Uiso 0.718(4) 1 d PDU A 1
H21A H 0.6520 0.1142 0.8193 0.131 Uiso 0.718(4) 1 calc PR A 1
H21B H 0.6388 0.1307 0.8858 0.131 Uiso 0.718(4) 1 calc PR A 1
H21C H 0.5833 0.1313 0.7836 0.131 Uiso 0.718(4) 1 calc PR A 1
C22 C 0.5810(11) 0.0980(3) 0.9341(10) 0.111(6) Uiso 0.718(4) 1 d PDU A 1
H22A H 0.6252 0.0899 0.9192 0.167 Uiso 0.718(4) 1 calc PR A 1
H22B H 0.5369 0.0898 0.9489 0.167 Uiso 0.718(4) 1 calc PR A 1
H22C H 0.6093 0.1062 0.9850 0.167 Uiso 0.718(4) 1 calc PR A 1
C23 C 0.4693(11) 0.1244(3) 0.8731(13) 0.123(7) Uiso 0.718(4) 1 d PDU A 1
H23A H 0.4230 0.1169 0.8879 0.185 Uiso 0.718(4) 1 calc PR A 1
H23B H 0.4435 0.1322 0.8203 0.185 Uiso 0.718(4) 1 calc PR A 1
H23C H 0.4977 0.1329 0.9228 0.185 Uiso 0.718(4) 1 calc PR A 1
N3 N 0.5333(6) 0.06867(14) 0.7074(7) 0.068(4) Uiso 0.718(4) 1 d PDU A 1
C30 C 0.6163(7) 0.05867(18) 0.7159(8) 0.067(4) Uiso 0.718(4) 1 d PDU A 1
C31 C 0.6083(15) 0.0371(2) 0.7230(15) 0.144(8) Uiso 0.718(4) 1 d PDU A 1
H31A H 0.5612 0.0323 0.6725 0.216 Uiso 0.718(4) 1 calc PR A 1
H31B H 0.5946 0.0339 0.7782 0.216 Uiso 0.718(4) 1 calc PR A 1
H31C H 0.6638 0.0309 0.7227 0.216 Uiso 0.718(4) 1 calc PR A 1
C32 C 0.6925(12) 0.0653(4) 0.7939(12) 0.160(9) Uiso 0.718(4) 1 d PDU A 1
H32A H 0.7003 0.0793 0.7903 0.240 Uiso 0.718(4) 1 calc PR A 1
H32B H 0.7464 0.0587 0.7918 0.240 Uiso 0.718(4) 1 calc PR A 1
H32C H 0.6796 0.0621 0.8496 0.240 Uiso 0.718(4) 1 calc PR A 1
C33 C 0.6462(14) 0.0636(3) 0.6337(11) 0.140(8) Uiso 0.718(4) 1 d PDU A 1
H33A H 0.6513 0.0777 0.6293 0.210 Uiso 0.718(4) 1 calc PR A 1
H33B H 0.6029 0.0587 0.5805 0.210 Uiso 0.718(4) 1 calc PR A 1
H33C H 0.7033 0.0576 0.6389 0.210 Uiso 0.718(4) 1 calc PR A 1
N4 N 0.4299(6) 0.09687(15) 0.6113(6) 0.058(5) Uiso 0.718(4) 1 d PDU A 1
C40 C 0.4215(9) 0.11133(19) 0.5417(8) 0.080(8) Uiso 0.718(4) 1 d PDU A 1
C41 C 0.4484(17) 0.1316(2) 0.5770(16) 0.185(11) Uiso 0.718(4) 1 d PDU A 1
H41A H 0.5062 0.1311 0.6208 0.277 Uiso 0.718(4) 1 calc PR A 1
H41B H 0.4052 0.1367 0.6050 0.277 Uiso 0.718(4) 1 calc PR A 1
H41C H 0.4511 0.1401 0.5281 0.277 Uiso 0.718(4) 1 calc PR A 1
C42 C 0.3292(10) 0.1130(3) 0.4804(12) 0.131(7) Uiso 0.718(4) 1 d PDU A 1
H42A H 0.2884 0.1158 0.5152 0.197 Uiso 0.718(4) 1 calc PR A 1
H42B H 0.3125 0.1007 0.4487 0.197 Uiso 0.718(4) 1 calc PR A 1
H42C H 0.3268 0.1234 0.4377 0.197 Uiso 0.718(4) 1 calc PR A 1
C43 C 0.4821(14) 0.1051(4) 0.4865(14) 0.160(9) Uiso 0.718(4) 1 d PDU A 1
H43A H 0.5428 0.1045 0.5244 0.240 Uiso 0.718(4) 1 calc PR A 1
H43B H 0.4779 0.1144 0.4387 0.240 Uiso 0.718(4) 1 calc PR A 1
H43C H 0.4644 0.0922 0.4610 0.240 Uiso 0.718(4) 1 calc PR A 1
P1' P 0.4559(7) 0.07216(17) 0.5912(8) 0.120(6) Uani 0.282(4) 1 d PD A 2
P2' P 0.3582(8) 0.06726(18) 0.7190(8) 0.130(5) Uani 0.282(4) 1 d PDU A 2
P3' P 0.5016(7) 0.07077(15) 0.7814(8) 0.108(5) Uani 0.282(4) 1 d PDU A 2
P4' P 0.3841(7) 0.09860(17) 0.7011(8) 0.120(6) Uani 0.282(4) 1 d PDU A 2
N1' N 0.4773(14) 0.0948(2) 0.7897(13) 0.132(13) Uiso 0.282(4) 1 d PDU A 2
C10' C 0.5202(15) 0.1115(3) 0.8435(14) 0.099(15) Uiso 0.282(4) 1 d PDU A 2
C11' C 0.610(2) 0.1158(7) 0.831(3) 0.19(3) Uiso 0.282(4) 1 d PDU A 2
H11D H 0.6029 0.1196 0.7691 0.282 Uiso 0.282(4) 1 calc PR A 2
H11E H 0.6469 0.1042 0.8445 0.282 Uiso 0.282(4) 1 calc PR A 2
H11F H 0.6380 0.1263 0.8703 0.282 Uiso 0.282(4) 1 calc PR A 2
C12' C 0.532(2) 0.1084(5) 0.9414(14) 0.078(10) Uiso 0.282(4) 1 d PDU A 2
H12D H 0.4744 0.1058 0.9510 0.117 Uiso 0.282(4) 1 calc PR A 2
H12E H 0.5574 0.1200 0.9743 0.117 Uiso 0.282(4) 1 calc PR A 2
H12F H 0.5708 0.0973 0.9623 0.117 Uiso 0.282(4) 1 calc PR A 2
C13' C 0.461(2) 0.1293(3) 0.816(2) 0.084(11) Uiso 0.282(4) 1 d PDU A 2
H13D H 0.4529 0.1319 0.7529 0.126 Uiso 0.282(4) 1 calc PR A 2
H13E H 0.4892 0.1405 0.8510 0.126 Uiso 0.282(4) 1 calc PR A 2
H13F H 0.4043 0.1269 0.8263 0.126 Uiso 0.282(4) 1 calc PR A 2
N2' N 0.3729(12) 0.0605(3) 0.6215(11) 0.101(11) Uiso 0.282(4) 1 d PDU A 2
C20' C 0.3126(13) 0.0471(3) 0.5599(13) 0.103(17) Uiso 0.282(4) 1 d PDU A 2
C21' C 0.2778(16) 0.0313(3) 0.6077(16) 0.044(7) Uiso 0.282(4) 1 d PDU A 2
H21D H 0.3271 0.0242 0.6467 0.066 Uiso 0.282(4) 1 calc PR A 2
H21E H 0.2410 0.0224 0.5643 0.066 Uiso 0.282(4) 1 calc PR A 2
H21F H 0.2428 0.0372 0.6431 0.066 Uiso 0.282(4) 1 calc PR A 2
C22' C 0.2391(18) 0.0583(5) 0.4971(19) 0.086(12) Uiso 0.282(4) 1 d PDU A 2
H22D H 0.2641 0.0680 0.4658 0.130 Uiso 0.282(4) 1 calc PR A 2
H22E H 0.2041 0.0648 0.5308 0.130 Uiso 0.282(4) 1 calc PR A 2
H22F H 0.2016 0.0495 0.4542 0.130 Uiso 0.282(4) 1 calc PR A 2
C23' C 0.369(2) 0.0374(5) 0.508(2) 0.090(13) Uiso 0.282(4) 1 d PDU A 2
H23D H 0.3900 0.0472 0.4742 0.136 Uiso 0.282(4) 1 calc PR A 2
H23E H 0.3339 0.0278 0.4678 0.136 Uiso 0.282(4) 1 calc PR A 2
H23F H 0.4193 0.0311 0.5497 0.136 Uiso 0.282(4) 1 calc PR A 2
N3' N 0.5377(9) 0.0686(3) 0.6906(10) 0.070(9) Uiso 0.282(4) 1 d PDU A 2
C30' C 0.6174(9) 0.0587(3) 0.6836(10) 0.025(5) Uiso 0.282(4) 1 d PDU A 2
C31' C 0.605(2) 0.0369(3) 0.678(2) 0.074(11) Uiso 0.282(4) 1 d PDU A 2
H31D H 0.5498 0.0338 0.6330 0.112 Uiso 0.282(4) 1 calc PR A 2
H31E H 0.6033 0.0318 0.7354 0.112 Uiso 0.282(4) 1 calc PR A 2
H31F H 0.6541 0.0309 0.6611 0.112 Uiso 0.282(4) 1 calc PR A 2
C32' C 0.7020(14) 0.0640(5) 0.7544(17) 0.088(12) Uiso 0.282(4) 1 d PDU A 2
H32D H 0.7103 0.0781 0.7552 0.133 Uiso 0.282(4) 1 calc PR A 2
H32E H 0.7518 0.0576 0.7409 0.133 Uiso 0.282(4) 1 calc PR A 2
H32F H 0.6982 0.0597 0.8124 0.133 Uiso 0.282(4) 1 calc PR A 2
C33' C 0.6328(16) 0.0650(4) 0.5956(12) 0.040(7) Uiso 0.282(4) 1 d PDU A 2
H33D H 0.5818 0.0613 0.5465 0.060 Uiso 0.282(4) 1 calc PR A 2
H33E H 0.6853 0.0585 0.5886 0.060 Uiso 0.282(4) 1 calc PR A 2
H33F H 0.6410 0.0790 0.5955 0.060 Uiso 0.282(4) 1 calc PR A 2
N4' N 0.4228(16) 0.0956(2) 0.6106(12) 0.084(15) Uiso 0.282(4) 1 d PDU A 2
C40' C 0.4192(14) 0.1111(3) 0.5454(12) 0.079(19) Uiso 0.282(4) 1 d PDU A 2
C41' C 0.377(2) 0.1289(3) 0.5733(19) 0.073(10) Uiso 0.282(4) 1 d PDU A 2
H41D H 0.4095 0.1326 0.6338 0.110 Uiso 0.282(4) 1 calc PR A 2
H41E H 0.3159 0.1260 0.5711 0.110 Uiso 0.282(4) 1 calc PR A 2
H41F H 0.3778 0.1397 0.5329 0.110 Uiso 0.282(4) 1 calc PR A 2
C42' C 0.3649(15) 0.1051(4) 0.4530(12) 0.041(7) Uiso 0.282(4) 1 d PDU A 2
H42D H 0.3929 0.0940 0.4330 0.061 Uiso 0.282(4) 1 calc PR A 2
H42E H 0.3612 0.1160 0.4120 0.061 Uiso 0.282(4) 1 calc PR A 2
H42F H 0.3057 0.1015 0.4545 0.061 Uiso 0.282(4) 1 calc PR A 2
C43' C 0.5111(14) 0.1169(5) 0.542(2) 0.074(10) Uiso 0.282(4) 1 d PDU A 2
H43D H 0.5450 0.1218 0.5999 0.111 Uiso 0.282(4) 1 calc PR A 2
H43E H 0.5064 0.1270 0.4971 0.111 Uiso 0.282(4) 1 calc PR A 2
H43F H 0.5409 0.1055 0.5263 0.111 Uiso 0.282(4) 1 calc PR A 2
P11 P 1.0278(3) 0.02163(8) 0.6900(4) 0.0570(18) Uani 0.466(4) 1 d PDU B 1
P12 P 0.9029(4) 0.01645(10) 0.7840(4) 0.077(2) Uani 0.466(4) 1 d PDU B 1
P13 P 0.9442(4) -0.01229(9) 0.7441(4) 0.080(2) Uani 0.466(4) 1 d PDU B 1
P14 P 0.8372(4) 0.01544(9) 0.6372(4) 0.0645(19) Uani 0.466(4) 1 d PDU B 1
N11 N 0.8542(9) -0.00930(16) 0.6540(9) 0.084(7) Uiso 0.466(4) 1 d PDU B 1
C110 C 0.8109(10) -0.0236(2) 0.5841(9) 0.065(6) Uiso 0.466(4) 1 d PDU B 1
C111 C 0.7233(13) -0.0150(4) 0.5314(15) 0.113(9) Uiso 0.466(4) 1 d PDU B 1
H11G H 0.6872 -0.0124 0.5713 0.170 Uiso 0.466(4) 1 calc PR B 1
H11H H 0.6927 -0.0242 0.4856 0.170 Uiso 0.466(4) 1 calc PR B 1
H11I H 0.7338 -0.0029 0.5036 0.170 Uiso 0.466(4) 1 calc PR B 1
C112 C 0.7923(19) -0.0423(3) 0.6267(17) 0.121(10) Uiso 0.466(4) 1 d PDU B 1
H11J H 0.7569 -0.0395 0.6670 0.182 Uiso 0.466(4) 1 calc PR B 1
H11K H 0.8479 -0.0483 0.6600 0.182 Uiso 0.466(4) 1 calc PR B 1
H11L H 0.7601 -0.0513 0.5805 0.182 Uiso 0.466(4) 1 calc PR B 1
C113 C 0.8639(17) -0.0274(4) 0.5200(15) 0.117(10) Uiso 0.466(4) 1 d PDU B 1
H11M H 0.8742 -0.0152 0.4930 0.176 Uiso 0.466(4) 1 calc PR B 1
H11N H 0.8315 -0.0363 0.4736 0.176 Uiso 0.466(4) 1 calc PR B 1
H11O H 0.9203 -0.0333 0.5517 0.176 Uiso 0.466(4) 1 calc PR B 1
N12 N 0.9943(9) 0.0284(2) 0.7800(8) 0.087(6) Uiso 0.466(4) 1 d PDU B 1
C120 C 1.0401(10) 0.0420(2) 0.8489(9) 0.078(7) Uiso 0.466(4) 1 d PDU B 1
C121 C 1.1121(13) 0.0525(3) 0.8207(14) 0.085(7) Uiso 0.466(4) 1 d PDU B 1
H12G H 1.0862 0.0594 0.7649 0.127 Uiso 0.466(4) 1 calc PR B 1
H12H H 1.1552 0.0431 0.8123 0.127 Uiso 0.466(4) 1 calc PR B 1
H12I H 1.1412 0.0619 0.8666 0.127 Uiso 0.466(4) 1 calc PR B 1
C122 C 0.9763(17) 0.0572(4) 0.8646(19) 0.131(11) Uiso 0.466(4) 1 d PDU B 1
H12J H 0.9476 0.0637 0.8087 0.197 Uiso 0.466(4) 1 calc PR B 1
H12K H 1.0085 0.0667 0.9079 0.197 Uiso 0.466(4) 1 calc PR B 1
H12L H 0.9319 0.0509 0.8873 0.197 Uiso 0.466(4) 1 calc PR B 1
C123 C 1.0820(15) 0.0317(4) 0.9360(11) 0.096(8) Uiso 0.466(4) 1 d PDU B 1
H12M H 1.0365 0.0249 0.9554 0.145 Uiso 0.466(4) 1 calc PR B 1
H12N H 1.1112 0.0412 0.9810 0.145 Uiso 0.466(4) 1 calc PR B 1
H12O H 1.1253 0.0223 0.9277 0.145 Uiso 0.466(4) 1 calc PR B 1
N13 N 1.0306(8) -0.00332(16) 0.7092(10) 0.074(6) Uiso 0.466(4) 1 d PDU B 1
C130 C 1.1131(8) -0.0130(2) 0.7060(10) 0.057(5) Uiso 0.466(4) 1 d PDU B 1
C131 C 1.1040(16) -0.0346(2) 0.7115(16) 0.092(8) Uiso 0.466(4) 1 d PDU B 1
H13G H 1.0534 -0.0390 0.6637 0.139 Uiso 0.466(4) 1 calc PR B 1
H13H H 1.0953 -0.0380 0.7689 0.139 Uiso 0.466(4) 1 calc PR B 1
H13I H 1.1574 -0.0409 0.7056 0.139 Uiso 0.466(4) 1 calc PR B 1
C132 C 1.1355(13) -0.0087(3) 0.6192(11) 0.078(7) Uiso 0.466(4) 1 d PDU B 1
H13J H 1.1403 0.0053 0.6122 0.117 Uiso 0.466(4) 1 calc PR B 1
H13K H 1.0890 -0.0139 0.5692 0.117 Uiso 0.466(4) 1 calc PR B 1
H13L H 1.1914 -0.0149 0.6207 0.117 Uiso 0.466(4) 1 calc PR B 1
C133 C 1.1922(14) -0.0051(4) 0.7766(15) 0.131(11) Uiso 0.466(4) 1 d PDU B 1
H13M H 1.1970 0.0089 0.7682 0.196 Uiso 0.466(4) 1 calc PR B 1
H13N H 1.2455 -0.0116 0.7715 0.196 Uiso 0.466(4) 1 calc PR B 1
H13O H 1.1849 -0.0076 0.8354 0.196 Uiso 0.466(4) 1 calc PR B 1
N14 N 0.9277(7) 0.0232(2) 0.6094(8) 0.045(9) Uiso 0.466(4) 1 d PDU B 1
C140 C 0.9227(10) 0.0371(2) 0.5356(9) 0.064(8) Uiso 0.466(4) 1 d PDU B 1
C141 C 0.9739(13) 0.0296(3) 0.4745(13) 0.080(7) Uiso 0.466(4) 1 d PDU B 1
H14A H 0.9550 0.0163 0.4560 0.120 Uiso 0.466(4) 1 calc PR B 1
H14B H 1.0368 0.0296 0.5059 0.120 Uiso 0.466(4) 1 calc PR B 1
H14C H 0.9632 0.0379 0.4222 0.120 Uiso 0.466(4) 1 calc PR B 1
C142 C 0.9576(19) 0.0570(3) 0.5724(19) 0.135(12) Uiso 0.466(4) 1 d PDU B 1
H14D H 0.9217 0.0620 0.6087 0.202 Uiso 0.466(4) 1 calc PR B 1
H14E H 0.9548 0.0659 0.5232 0.202 Uiso 0.466(4) 1 calc PR B 1
H14F H 1.0186 0.0557 0.6088 0.202 Uiso 0.466(4) 1 calc PR B 1
C143 C 0.8273(11) 0.0397(4) 0.4826(15) 0.114(10) Uiso 0.466(4) 1 d PDU B 1
H14G H 0.7935 0.0444 0.5217 0.170 Uiso 0.466(4) 1 calc PR B 1
H14H H 0.8034 0.0273 0.4566 0.170 Uiso 0.466(4) 1 calc PR B 1
H14I H 0.8235 0.0492 0.4352 0.170 Uiso 0.466(4) 1 calc PR B 1
P11' P 0.9582(3) -0.00089(8) 0.6237(3) 0.0650(16) Uani 0.534(4) 1 d PDU B 2
P12' P 0.8562(4) 0.00279(9) 0.7441(4) 0.089(2) Uani 0.534(4) 1 d PDU B 2
P13' P 0.9997(3) 0.00731(9) 0.8140(4) 0.087(2) Uani 0.534(4) 1 d PDU B 2
P14' P 0.8841(3) 0.03190(8) 0.6983(3) 0.0652(17) Uani 0.534(4) 1 d PDU B 2
N11' N 0.9727(9) 0.03132(16) 0.7925(8) 0.097(6) Uiso 0.534(4) 1 d PDU B 2
C11A C 1.0260(10) 0.0484(2) 0.8304(10) 0.090(7) Uiso 0.534(4) 1 d PDU B 2
C11B C 1.0955(15) 0.0523(4) 0.7834(17) 0.140(11) Uiso 0.534(4) 1 d PDU B 2
H11P H 1.1325 0.0408 0.7873 0.209 Uiso 0.534(4) 1 calc PR B 2
H11Q H 1.1318 0.0633 0.8115 0.209 Uiso 0.534(4) 1 calc PR B 2
H11R H 1.0670 0.0553 0.7210 0.209 Uiso 0.534(4) 1 calc PR B 2
C11C C 0.9642(12) 0.0658(2) 0.8181(13) 0.083(6) Uiso 0.534(4) 1 d PDU B 2
H11S H 0.9187 0.0633 0.8477 0.124 Uiso 0.534(4) 1 calc PR B 2
H11T H 0.9365 0.0680 0.7548 0.124 Uiso 0.534(4) 1 calc PR B 2
H11U H 0.9976 0.0774 0.8440 0.124 Uiso 0.534(4) 1 calc PR B 2
C11D C 1.0683(15) 0.0450(4) 0.9288(10) 0.121(9) Uiso 0.534(4) 1 d PDU B 2
H11V H 1.1045 0.0333 0.9368 0.182 Uiso 0.534(4) 1 calc PR B 2
H11W H 1.0223 0.0434 0.9586 0.182 Uiso 0.534(4) 1 calc PR B 2
H11$ H 1.1051 0.0561 0.9543 0.182 Uiso 0.534(4) 1 calc PR B 2
N12' N 0.8742(8) -0.01018(18) 0.6632(8) 0.076(6) Uiso 0.534(4) 1 d PDU B 2
C12A C 0.8154(9) -0.02576(19) 0.6180(9) 0.061(5) Uiso 0.534(4) 1 d PDU B 2
C12B C 0.7232(11) -0.0174(4) 0.5786(15) 0.117(9) Uiso 0.534(4) 1 d PDU B 2
H12P H 0.7257 -0.0068 0.5383 0.175 Uiso 0.534(4) 1 calc PR B 2
H12Q H 0.7006 -0.0126 0.6264 0.175 Uiso 0.534(4) 1 calc PR B 2
H12R H 0.6842 -0.0276 0.5459 0.175 Uiso 0.534(4) 1 calc PR B 2
C12C C 0.810(2) -0.0413(4) 0.6847(17) 0.180(15) Uiso 0.534(4) 1 d PDU B 2
H12S H 0.7912 -0.0354 0.7330 0.270 Uiso 0.534(4) 1 calc PR B 2
H12T H 0.8676 -0.0473 0.7087 0.270 Uiso 0.534(4) 1 calc PR B 2
H12U H 0.7672 -0.0512 0.6554 0.270 Uiso 0.534(4) 1 calc PR B 2
C12D C 0.8487(14) -0.0344(3) 0.5455(12) 0.097(7) Uiso 0.534(4) 1 d PDU B 2
H12V H 0.8467 -0.0245 0.5001 0.145 Uiso 0.534(4) 1 calc PR B 2
H12W H 0.8117 -0.0454 0.5188 0.145 Uiso 0.534(4) 1 calc PR B 2
H12$ H 0.9093 -0.0388 0.5705 0.145 Uiso 0.534(4) 1 calc PR B 2
N13' N 1.0353(6) -0.00053(19) 0.7295(6) 0.057(4) Uiso 0.534(4) 1 d PDU B 2
C13A C 1.1143(7) -0.01276(19) 0.7453(8) 0.052(4) Uiso 0.534(4) 1 d PDU B 2
C13B C 1.0974(14) -0.0337(2) 0.7635(14) 0.097(7) Uiso 0.534(4) 1 d PDU B 2
H13P H 1.0738 -0.0344 0.8146 0.146 Uiso 0.534(4) 1 calc PR B 2
H13Q H 1.1525 -0.0410 0.7763 0.146 Uiso 0.534(4) 1 calc PR B 2
H13R H 1.0549 -0.0392 0.7115 0.146 Uiso 0.534(4) 1 calc PR B 2
C13C C 1.1533(13) -0.0104(3) 0.6685(11) 0.088(6) Uiso 0.534(4) 1 d PDU B 2
H13S H 1.1696 0.0032 0.6642 0.132 Uiso 0.534(4) 1 calc PR B 2
H13T H 1.1099 -0.0143 0.6134 0.132 Uiso 0.534(4) 1 calc PR B 2
H13U H 1.2056 -0.0186 0.6783 0.132 Uiso 0.534(4) 1 calc PR B 2
C13D C 1.1838(12) -0.0057(3) 0.8290(11) 0.111(8) Uiso 0.534(4) 1 d PDU B 2
H13V H 1.1981 0.0079 0.8213 0.166 Uiso 0.534(4) 1 calc PR B 2
H13W H 1.2370 -0.0136 0.8387 0.166 Uiso 0.534(4) 1 calc PR B 2
H13$ H 1.1607 -0.0069 0.8802 0.166 Uiso 0.534(4) 1 calc PR B 2
N14' N 0.9260(9) 0.02321(17) 0.6166(7) 0.049(8) Uiso 0.534(4) 1 d PDU B 2
C14A C 0.9162(10) 0.0338(2) 0.5315(8) 0.070(8) Uiso 0.534(4) 1 d PDU B 2
C14B C 1.0004(10) 0.0343(3) 0.5046(12) 0.073(6) Uiso 0.534(4) 1 d PDU B 2
H14J H 1.0462 0.0409 0.5506 0.109 Uiso 0.534(4) 1 calc PR B 2
H14K H 0.9904 0.0414 0.4485 0.109 Uiso 0.534(4) 1 calc PR B 2
H14L H 1.0192 0.0211 0.4971 0.109 Uiso 0.534(4) 1 calc PR B 2
C14C C 0.8928(15) 0.0548(2) 0.5464(14) 0.098(7) Uiso 0.534(4) 1 d PDU B 2
H14M H 0.9399 0.0605 0.5942 0.148 Uiso 0.534(4) 1 calc PR B 2
H14N H 0.8377 0.0551 0.5626 0.148 Uiso 0.534(4) 1 calc PR B 2
H14O H 0.8861 0.0623 0.4918 0.148 Uiso 0.534(4) 1 calc PR B 2
C14D C 0.8470(13) 0.0248(3) 0.4563(12) 0.105(8) Uiso 0.534(4) 1 d PDU B 2
H14P H 0.7914 0.0242 0.4715 0.157 Uiso 0.534(4) 1 calc PR B 2
H14Q H 0.8652 0.0117 0.4456 0.157 Uiso 0.534(4) 1 calc PR B 2
H14R H 0.8393 0.0326 0.4028 0.157 Uiso 0.534(4) 1 calc PR B 2
P21 P 0.9194(4) 0.14608(12) 0.1407(4) 0.107(4) Uani 0.450(4) 1 d PDU C 1
P22 P 0.8228(4) 0.13401(10) 0.2609(4) 0.085(2) Uani 0.450(4) 1 d PDU C 1
P23 P 0.9660(4) 0.13682(10) 0.3308(4) 0.075(2) Uani 0.450(4) 1 d PDU C 1
P24 P 0.8810(4) 0.10783(10) 0.2177(4) 0.078(2) Uani 0.450(4) 1 d PDU C 1
N21 N 0.9671(9) 0.11234(17) 0.3078(9) 0.079(6) Uiso 0.450(4) 1 d PDU C 1
C210 C 1.0334(13) 0.0987(3) 0.3580(13) 0.122(12) Uiso 0.450(4) 1 d PDU C 1
C211 C 0.985(2) 0.0829(4) 0.393(3) 0.21(2) Uiso 0.450(4) 1 d PDU C 1
H21G H 0.9445 0.0762 0.3435 0.318 Uiso 0.450(4) 1 calc PR C 1
H21H H 0.9526 0.0888 0.4309 0.318 Uiso 0.450(4) 1 calc PR C 1
H21I H 1.0280 0.0736 0.4280 0.318 Uiso 0.450(4) 1 calc PR C 1
C212 C 1.082(2) 0.0885(6) 0.301(2) 0.23(2) Uiso 0.450(4) 1 d PDU C 1
H21J H 1.0404 0.0814 0.2534 0.344 Uiso 0.450(4) 1 calc PR C 1
H21K H 1.1253 0.0795 0.3372 0.344 Uiso 0.450(4) 1 calc PR C 1
H21L H 1.1128 0.0982 0.2745 0.344 Uiso 0.450(4) 1 calc PR C 1
C213 C 1.0957(17) 0.1100(5) 0.4320(17) 0.137(12) Uiso 0.450(4) 1 d PDU C 1
H21M H 1.0638 0.1149 0.4724 0.206 Uiso 0.450(4) 1 calc PR C 1
H21N H 1.1202 0.1209 0.4070 0.206 Uiso 0.450(4) 1 calc PR C 1
H21O H 1.1434 0.1015 0.4644 0.206 Uiso 0.450(4) 1 calc PR C 1
N22 N 0.8253(9) 0.1480(2) 0.1741(10) 0.084(8) Uiso 0.450(4) 1 d PDU C 1
C220 C 0.7526(10) 0.1617(2) 0.1415(11) 0.068(8) Uiso 0.450(4) 1 d PDU C 1
C221 C 0.7830(17) 0.1812(3) 0.1830(18) 0.098(9) Uiso 0.450(4) 1 d PDU C 1
H22G H 0.8396 0.1845 0.1733 0.147 Uiso 0.450(4) 1 calc PR C 1
H22H H 0.7896 0.1807 0.2468 0.147 Uiso 0.450(4) 1 calc PR C 1
H22I H 0.7396 0.1912 0.1559 0.147 Uiso 0.450(4) 1 calc PR C 1
C222 C 0.6722(18) 0.1558(6) 0.169(3) 0.31(3) Uiso 0.450(4) 1 d PDU C 1
H22J H 0.6472 0.1440 0.1380 0.471 Uiso 0.450(4) 1 calc PR C 1
H22K H 0.6284 0.1662 0.1545 0.471 Uiso 0.450(4) 1 calc PR C 1
H22L H 0.6890 0.1535 0.2333 0.471 Uiso 0.450(4) 1 calc PR C 1
C223 C 0.729(2) 0.1631(5) 0.0413(12) 0.165(15) Uiso 0.450(4) 1 d PDU C 1
H22M H 0.7793 0.1679 0.0236 0.247 Uiso 0.450(4) 1 calc PR C 1
H22N H 0.6794 0.1721 0.0202 0.247 Uiso 0.450(4) 1 calc PR C 1
H22O H 0.7116 0.1503 0.0154 0.247 Uiso 0.450(4) 1 calc PR C 1
N23 N 0.9924(9) 0.1474(2) 0.2444(8) 0.070(12) Uiso 0.450(4) 1 d PDU C 1
C230 C 1.0677(11) 0.1606(3) 0.2583(12) 0.100(17) Uiso 0.450(4) 1 d PDU C 1
C231 C 1.1194(14) 0.1557(3) 0.1924(13) 0.079(7) Uiso 0.450(4) 1 d PDU C 1
H23G H 1.1482 0.1431 0.2074 0.118 Uiso 0.450(4) 1 calc PR C 1
H23H H 1.1640 0.1657 0.1953 0.118 Uiso 0.450(4) 1 calc PR C 1
H23I H 1.0792 0.1552 0.1323 0.118 Uiso 0.450(4) 1 calc PR C 1
C232 C 1.0381(17) 0.1815(3) 0.2447(19) 0.110(9) Uiso 0.450(4) 1 d PDU C 1
H23J H 0.9976 0.1831 0.1853 0.165 Uiso 0.450(4) 1 calc PR C 1
H23K H 1.0894 0.1899 0.2510 0.165 Uiso 0.450(4) 1 calc PR C 1
H23L H 1.0084 0.1851 0.2891 0.165 Uiso 0.450(4) 1 calc PR C 1
C233 C 1.1278(15) 0.1582(4) 0.3519(12) 0.112(10) Uiso 0.450(4) 1 d PDU C 1
H23M H 1.1455 0.1446 0.3619 0.167 Uiso 0.450(4) 1 calc PR C 1
H23N H 1.0965 0.1621 0.3945 0.167 Uiso 0.450(4) 1 calc PR C 1
H23O H 1.1800 0.1663 0.3595 0.167 Uiso 0.450(4) 1 calc PR C 1
N24 N 0.9031(11) 0.12020(18) 0.1299(8) 0.077(8) Uiso 0.450(4) 1 d PDU C 1
C240 C 0.9035(11) 0.1106(2) 0.0472(9) 0.062(7) Uiso 0.450(4) 1 d PDU C 1
C241 C 0.9930(13) 0.1137(5) 0.0289(18) 0.129(11) Uiso 0.450(4) 1 d PDU C 1
H24A H 1.0401 0.1091 0.0799 0.194 Uiso 0.450(4) 1 calc PR C 1
H24B H 1.0013 0.1275 0.0191 0.194 Uiso 0.450(4) 1 calc PR C 1
H24C H 0.9945 0.1063 -0.0239 0.194 Uiso 0.450(4) 1 calc PR C 1
C242 C 0.891(2) 0.0887(3) 0.054(2) 0.150(13) Uiso 0.450(4) 1 d PDU C 1
H24D H 0.9330 0.0838 0.1078 0.224 Uiso 0.450(4) 1 calc PR C 1
H24E H 0.9004 0.0823 0.0021 0.224 Uiso 0.450(4) 1 calc PR C 1
H24F H 0.8309 0.0861 0.0566 0.224 Uiso 0.450(4) 1 calc PR C 1
C243 C 0.8356(14) 0.1172(4) -0.0370(12) 0.091(8) Uiso 0.450(4) 1 d PDU C 1
H24G H 0.8424 0.1312 -0.0454 0.137 Uiso 0.450(4) 1 calc PR C 1
H24H H 0.7765 0.1147 -0.0320 0.137 Uiso 0.450(4) 1 calc PR C 1
H24I H 0.8441 0.1102 -0.0879 0.137 Uiso 0.450(4) 1 calc PR C 1
P21' P 1.0150(4) 0.12372(7) 0.2147(3) 0.083(2) Uani 0.550(4) 1 d PD C 2
P22' P 0.8801(4) 0.11908(9) 0.3013(4) 0.091(2) Uani 0.550(4) 1 d PDU C 2
P23' P 0.9013(4) 0.15074(8) 0.2781(3) 0.0793(19) Uani 0.550(4) 1 d PDU C 2
P24' P 0.8221(4) 0.12287(8) 0.1584(4) 0.096(2) Uani 0.550(4) 1 d PDU C 2
N21' N 0.8140(7) 0.14696(15) 0.1836(7) 0.062(5) Uiso 0.550(4) 1 d PDU C 2
C21A C 0.7577(9) 0.1618(2) 0.1280(9) 0.084(8) Uiso 0.550(4) 1 d PDU C 2
C21B C 0.7515(12) 0.1786(2) 0.1874(12) 0.070(5) Uiso 0.550(4) 1 d PDU C 2
H21P H 0.8103 0.1839 0.2145 0.105 Uiso 0.550(4) 1 calc PR C 2
H21Q H 0.7262 0.1742 0.2339 0.105 Uiso 0.550(4) 1 calc PR C 2
H21R H 0.7140 0.1887 0.1523 0.105 Uiso 0.550(4) 1 calc PR C 2
C21C C 0.6661(10) 0.1535(3) 0.0890(13) 0.092(7) Uiso 0.550(4) 1 d PDU C 2
H21S H 0.6692 0.1423 0.0519 0.139 Uiso 0.550(4) 1 calc PR C 2
H21T H 0.6281 0.1635 0.0529 0.139 Uiso 0.550(4) 1 calc PR C 2
H21U H 0.6420 0.1495 0.1370 0.139 Uiso 0.550(4) 1 calc PR C 2
C21D C 0.7901(15) 0.1689(3) 0.0510(12) 0.114(8) Uiso 0.550(4) 1 d PDU C 2
H21V H 0.7964 0.1578 0.0143 0.171 Uiso 0.550(4) 1 calc PR C 2
H21W H 0.8471 0.1753 0.0741 0.171 Uiso 0.550(4) 1 calc PR C 2
H21$ H 0.7477 0.1780 0.0150 0.171 Uiso 0.550(4) 1 calc PR C 2
N22' N 0.9764(8) 0.1115(2) 0.2905(9) 0.098(6) Uiso 0.550(4) 1 d PDU C 2
C22A C 1.0265(10) 0.0954(2) 0.3432(10) 0.108(9) Uiso 0.550(4) 1 d PDU C 2
C22B C 0.9786(14) 0.0764(3) 0.3198(15) 0.110(8) Uiso 0.550(4) 1 d PDU C 2
H22P H 0.9223 0.0771 0.3337 0.166 Uiso 0.550(4) 1 calc PR C 2
H22Q H 1.0142 0.0660 0.3542 0.166 Uiso 0.550(4) 1 calc PR C 2
H22R H 0.9680 0.0739 0.2565 0.166 Uiso 0.550(4) 1 calc PR C 2
C22C C 1.1151(11) 0.0948(3) 0.3218(15) 0.109(8) Uiso 0.550(4) 1 d PDU C 2
H22S H 1.1437 0.1074 0.3340 0.163 Uiso 0.550(4) 1 calc PR C 2
H22T H 1.1052 0.0915 0.2591 0.163 Uiso 0.550(4) 1 calc PR C 2
H22U H 1.1527 0.0849 0.3585 0.163 Uiso 0.550(4) 1 calc PR C 2
C22D C 1.0461(15) 0.0995(3) 0.4423(10) 0.102(7) Uiso 0.550(4) 1 d PDU C 2
H22V H 1.0771 0.1119 0.4561 0.154 Uiso 0.550(4) 1 calc PR C 2
H22W H 1.0828 0.0891 0.4760 0.154 Uiso 0.550(4) 1 calc PR C 2
H22$ H 0.9909 0.1002 0.4583 0.154 Uiso 0.550(4) 1 calc PR C 2
N23' N 0.9913(8) 0.14679(17) 0.2434(10) 0.072(10) Uiso 0.550(4) 1 d PDU C 2
C23A C 1.0626(9) 0.1609(2) 0.2562(11) 0.072(10) Uiso 0.550(4) 1 d PDU C 2
C23B C 1.063(2) 0.1686(5) 0.1656(14) 0.194(15) Uiso 0.550(4) 1 d PDU C 2
H23P H 1.0844 0.1584 0.1331 0.291 Uiso 0.550(4) 1 calc PR C 2
H23Q H 1.1024 0.1798 0.1732 0.291 Uiso 0.550(4) 1 calc PR C 2
H23R H 1.0038 0.1724 0.1322 0.291 Uiso 0.550(4) 1 calc PR C 2
C23C C 1.0500(18) 0.1776(3) 0.3131(16) 0.135(10) Uiso 0.550(4) 1 d PDU C 2
H23S H 1.0055 0.1865 0.2775 0.203 Uiso 0.550(4) 1 calc PR C 2
H23T H 1.1057 0.1846 0.3357 0.203 Uiso 0.550(4) 1 calc PR C 2
H23U H 1.0307 0.1727 0.3628 0.203 Uiso 0.550(4) 1 calc PR C 2
C23D C 1.1518(14) 0.1522(5) 0.304(3) 0.27(2) Uiso 0.550(4) 1 d PDU C 2
H23V H 1.1569 0.1393 0.2797 0.411 Uiso 0.550(4) 1 calc PR C 2
H23W H 1.1574 0.1511 0.3672 0.411 Uiso 0.550(4) 1 calc PR C 2
H23$ H 1.1985 0.1606 0.2951 0.411 Uiso 0.550(4) 1 calc PR C 2
N24' N 0.9162(8) 0.1192(2) 0.1283(8) 0.091(8) Uiso 0.550(4) 1 d PDU C 2
C24A C 0.9139(12) 0.1073(3) 0.0505(10) 0.112(10) Uiso 0.550(4) 1 d PDU C 2
C24B C 0.9547(19) 0.1179(4) -0.0130(17) 0.180(14) Uiso 0.550(4) 1 d PDU C 2
H24J H 1.0163 0.1209 0.0173 0.270 Uiso 0.550(4) 1 calc PR C 2
H24K H 0.9225 0.1299 -0.0326 0.270 Uiso 0.550(4) 1 calc PR C 2
H24L H 0.9517 0.1096 -0.0645 0.270 Uiso 0.550(4) 1 calc PR C 2
C24C C 0.9628(19) 0.0879(3) 0.0715(19) 0.160(12) Uiso 0.550(4) 1 d PDU C 2
H24M H 1.0225 0.0903 0.1093 0.240 Uiso 0.550(4) 1 calc PR C 2
H24N H 0.9653 0.0818 0.0162 0.240 Uiso 0.550(4) 1 calc PR C 2
H24O H 0.9318 0.0794 0.1023 0.240 Uiso 0.550(4) 1 calc PR C 2
C24D C 0.8202(13) 0.1021(4) 0.0008(17) 0.157(11) Uiso 0.550(4) 1 d PDU C 2
H24P H 0.7919 0.0958 0.0413 0.236 Uiso 0.550(4) 1 calc PR C 2
H24Q H 0.8201 0.0933 -0.0479 0.236 Uiso 0.550(4) 1 calc PR C 2
H24R H 0.7880 0.1140 -0.0231 0.236 Uiso 0.550(4) 1 calc PR C 2
P31 P 0.8746(3) 0.16318(8) 0.6680(3) 0.0527(16) Uani 0.481(4) 1 d PDU D 1
P32 P 1.0046(4) 0.16731(9) 0.5796(4) 0.078(2) Uani 0.481(4) 1 d PDU D 1
P33 P 0.9794(3) 0.13571(8) 0.5973(4) 0.0637(18) Uani 0.481(4) 1 d PDU D 1
P34 P 1.0671(3) 0.16222(9) 0.7252(4) 0.0691(19) Uani 0.481(4) 1 d PDU D 1
N31 N 1.0678(8) 0.13852(17) 0.6917(8) 0.078(6) Uiso 0.481(4) 1 d PDU D 1
C310 C 1.1251(11) 0.1235(2) 0.7453(11) 0.088(9) Uiso 0.481(4) 1 d PDU D 1
C311 C 1.104(2) 0.1202(5) 0.8323(14) 0.150(13) Uiso 0.481(4) 1 d PDU D 1
H31G H 1.0432 0.1157 0.8204 0.225 Uiso 0.481(4) 1 calc PR D 1
H31H H 1.1113 0.1323 0.8658 0.225 Uiso 0.481(4) 1 calc PR D 1
H31I H 1.1438 0.1104 0.8669 0.225 Uiso 0.481(4) 1 calc PR D 1
C312 C 1.2182(12) 0.1309(4) 0.7613(17) 0.119(10) Uiso 0.481(4) 1 d PDU D 1
H31J H 1.2251 0.1431 0.7939 0.179 Uiso 0.481(4) 1 calc PR D 1
H31K H 1.2304 0.1329 0.7044 0.179 Uiso 0.481(4) 1 calc PR D 1
H31L H 1.2595 0.1213 0.7960 0.179 Uiso 0.481(4) 1 calc PR D 1
C313 C 1.1084(17) 0.1047(3) 0.6949(16) 0.093(9) Uiso 0.481(4) 1 d PDU D 1
H31M H 1.0470 0.1008 0.6856 0.139 Uiso 0.481(4) 1 calc PR D 1
H31N H 1.1472 0.0946 0.7290 0.139 Uiso 0.481(4) 1 calc PR D 1
H31O H 1.1200 0.1063 0.6375 0.139 Uiso 0.481(4) 1 calc PR D 1
N32 N 0.9108(8) 0.17589(17) 0.5930(8) 0.061(4) Uiso 0.481(4) 1 d PDU D 1
C320 C 0.8698(9) 0.19359(19) 0.5437(9) 0.063(6) Uiso 0.481(4) 1 d PDU D 1
C321 C 0.8539(15) 0.1918(4) 0.4443(10) 0.096(8) Uiso 0.481(4) 1 d PDU D 1
H32G H 0.9099 0.1896 0.4313 0.144 Uiso 0.481(4) 1 calc PR D 1
H32H H 0.8273 0.2038 0.4155 0.144 Uiso 0.481(4) 1 calc PR D 1
H32I H 0.8143 0.1809 0.4220 0.144 Uiso 0.481(4) 1 calc PR D 1
C322 C 0.9327(13) 0.2109(3) 0.5711(15) 0.086(7) Uiso 0.481(4) 1 d PDU D 1
H32J H 0.9484 0.2125 0.6355 0.129 Uiso 0.481(4) 1 calc PR D 1
H32K H 0.9038 0.2226 0.5422 0.129 Uiso 0.481(4) 1 calc PR D 1
H32L H 0.9859 0.2085 0.5530 0.129 Uiso 0.481(4) 1 calc PR D 1
C323 C 0.7860(11) 0.1984(3) 0.5662(15) 0.084(7) Uiso 0.481(4) 1 d PDU D 1
H32M H 0.7979 0.1994 0.6307 0.126 Uiso 0.481(4) 1 calc PR D 1
H32N H 0.7425 0.1882 0.5436 0.126 Uiso 0.481(4) 1 calc PR D 1
H32O H 0.7631 0.2108 0.5390 0.126 Uiso 0.481(4) 1 calc PR D 1
N33 N 0.8868(8) 0.13975(18) 0.6293(10) 0.063(8) Uiso 0.481(4) 1 d PDU D 1
C330 C 0.8078(9) 0.1270(2) 0.6038(10) 0.089(8) Uiso 0.481(4) 1 d PDU D 1
C331 C 0.8313(16) 0.1071(3) 0.5763(17) 0.110(9) Uiso 0.481(4) 1 d PDU D 1
H33G H 0.8805 0.1018 0.6230 0.165 Uiso 0.481(4) 1 calc PR D 1
H33H H 0.8482 0.1082 0.5213 0.165 Uiso 0.481(4) 1 calc PR D 1
H33I H 0.7805 0.0985 0.5669 0.165 Uiso 0.481(4) 1 calc PR D 1
C332 C 0.7750(14) 0.1237(3) 0.6861(12) 0.095(7) Uiso 0.481(4) 1 d PDU D 1
H33J H 0.7633 0.1362 0.7099 0.143 Uiso 0.481(4) 1 calc PR D 1
H33K H 0.8200 0.1167 0.7313 0.143 Uiso 0.481(4) 1 calc PR D 1
H33L H 0.7209 0.1160 0.6693 0.143 Uiso 0.481(4) 1 calc PR D 1
C333 C 0.7325(11) 0.1352(3) 0.5303(11) 0.077(6) Uiso 0.481(4) 1 d PDU D 1
H33M H 0.7127 0.1474 0.5498 0.116 Uiso 0.481(4) 1 calc PR D 1
H33N H 0.6839 0.1259 0.5158 0.116 Uiso 0.481(4) 1 calc PR D 1
H33O H 0.7524 0.1375 0.4777 0.116 Uiso 0.481(4) 1 calc PR D 1
N34 N 0.9713(7) 0.1642(2) 0.7551(7) 0.055(6) Uiso 0.481(4) 1 d PDU D 1
C340 C 0.9739(11) 0.1741(2) 0.8385(9) 0.080(10) Uiso 0.481(4) 1 d PDU D 1
C341 C 1.0342(12) 0.1632(3) 0.9162(11) 0.070(6) Uiso 0.481(4) 1 d PDU D 1
H34A H 1.0140 0.1498 0.9162 0.104 Uiso 0.481(4) 1 calc PR D 1
H34B H 1.0334 0.1696 0.9717 0.104 Uiso 0.481(4) 1 calc PR D 1
H34C H 1.0942 0.1633 0.9109 0.104 Uiso 0.481(4) 1 calc PR D 1
C342 C 1.0101(16) 0.1942(3) 0.8379(15) 0.097(8) Uiso 0.481(4) 1 d PDU D 1
H34D H 0.9722 0.2015 0.7884 0.146 Uiso 0.481(4) 1 calc PR D 1
H34E H 1.0695 0.1935 0.8313 0.146 Uiso 0.481(4) 1 calc PR D 1
H34F H 1.0120 0.2007 0.8938 0.146 Uiso 0.481(4) 1 calc PR D 1
C343 C 0.8832(12) 0.1752(4) 0.8508(18) 0.128(11) Uiso 0.481(4) 1 d PDU D 1
H34G H 0.8598 0.1621 0.8518 0.192 Uiso 0.481(4) 1 calc PR D 1
H34H H 0.8445 0.1825 0.8017 0.192 Uiso 0.481(4) 1 calc PR D 1
H34I H 0.8864 0.1818 0.9068 0.192 Uiso 0.481(4) 1 calc PR D 1
P31' P 0.9591(4) 0.14201(8) 0.7398(3) 0.0722(18) Uani 0.519(4) 1 d PDU D 2
P32' P 1.0557(4) 0.15081(10) 0.6202(4) 0.100(2) Uani 0.519(4) 1 d PDU D 2
P33' P 0.9118(4) 0.15033(10) 0.5500(4) 0.091(2) Uani 0.519(4) 1 d PDU D 2
P34' P 1.0027(4) 0.17811(9) 0.6654(4) 0.086(2) Uani 0.519(4) 1 d PDU D 2
N31' N 0.9197(7) 0.17495(15) 0.5674(7) 0.057(4) Uiso 0.519(4) 1 d PDU D 2
C31A C 0.8499(9) 0.1892(2) 0.5252(9) 0.070(6) Uiso 0.519(4) 1 d PDU D 2
C31B C 0.8061(16) 0.1829(4) 0.4312(11) 0.120(9) Uiso 0.519(4) 1 d PDU D 2
H31P H 0.7818 0.1699 0.4312 0.179 Uiso 0.519(4) 1 calc PR D 2
H31Q H 0.8494 0.1829 0.3976 0.179 Uiso 0.519(4) 1 calc PR D 2
H31R H 0.7588 0.1920 0.4037 0.179 Uiso 0.519(4) 1 calc PR D 2
C31C C 0.8895(16) 0.2093(2) 0.5286(17) 0.122(9) Uiso 0.519(4) 1 d PDU D 2
H31S H 0.9130 0.2133 0.5904 0.183 Uiso 0.519(4) 1 calc PR D 2
H31T H 0.8441 0.2184 0.4973 0.183 Uiso 0.519(4) 1 calc PR D 2
H31U H 0.9370 0.2090 0.5002 0.183 Uiso 0.519(4) 1 calc PR D 2
C31D C 0.7781(15) 0.1901(4) 0.5714(18) 0.140(11) Uiso 0.519(4) 1 d PDU D 2
H31V H 0.7546 0.1771 0.5748 0.210 Uiso 0.519(4) 1 calc PR D 2
H31W H 0.7308 0.1986 0.5379 0.210 Uiso 0.519(4) 1 calc PR D 2
H31$ H 0.8024 0.1953 0.6313 0.210 Uiso 0.519(4) 1 calc PR D 2
N32' N 1.0504(8) 0.1374(2) 0.7078(9) 0.096(6) Uiso 0.519(4) 1 d PDU D 2
C32A C 1.1108(11) 0.1215(2) 0.7483(12) 0.116(11) Uiso 0.519(4) 1 d PDU D 2
C32B C 1.0708(17) 0.1116(4) 0.8129(16) 0.134(10) Uiso 0.519(4) 1 d PDU D 2
H32P H 1.0626 0.1210 0.8565 0.201 Uiso 0.519(4) 1 calc PR D 2
H32Q H 1.1099 0.1012 0.8433 0.201 Uiso 0.519(4) 1 calc PR D 2
H32R H 1.0138 0.1060 0.7807 0.201 Uiso 0.519(4) 1 calc PR D 2
C32C C 1.1971(13) 0.1305(4) 0.8014(16) 0.126(10) Uiso 0.519(4) 1 d PDU D 2
H32S H 1.1857 0.1403 0.8417 0.188 Uiso 0.519(4) 1 calc PR D 2
H32T H 1.2262 0.1365 0.7609 0.188 Uiso 0.519(4) 1 calc PR D 2
H32U H 1.2352 0.1204 0.8358 0.188 Uiso 0.519(4) 1 calc PR D 2
C32D C 1.126(2) 0.1078(4) 0.680(2) 0.177(16) Uiso 0.519(4) 1 d PDU D 2
H32V H 1.0698 0.1021 0.6463 0.265 Uiso 0.519(4) 1 calc PR D 2
H32W H 1.1660 0.0975 0.7094 0.265 Uiso 0.519(4) 1 calc PR D 2
H32$ H 1.1517 0.1148 0.6394 0.265 Uiso 0.519(4) 1 calc PR D 2
N33' N 0.8829(8) 0.1402(2) 0.6371(7) 0.075(8) Uiso 0.519(4) 1 d PDU D 2
C33A C 0.8142(11) 0.1252(3) 0.6274(11) 0.094(8) Uiso 0.519(4) 1 d PDU D 2
C33B C 0.853(2) 0.1061(3) 0.668(2) 0.204(17) Uiso 0.519(4) 1 d PDU D 2
H33P H 0.8963 0.1016 0.6383 0.306 Uiso 0.519(4) 1 calc PR D 2
H33Q H 0.8066 0.0965 0.6604 0.306 Uiso 0.519(4) 1 calc PR D 2
H33R H 0.8825 0.1080 0.7311 0.306 Uiso 0.519(4) 1 calc PR D 2
C33C C 0.7421(19) 0.1321(6) 0.666(2) 0.23(2) Uiso 0.519(4) 1 d PDU D 2
H33S H 0.7298 0.1458 0.6524 0.352 Uiso 0.519(4) 1 calc PR D 2
H33T H 0.7613 0.1303 0.7309 0.352 Uiso 0.519(4) 1 calc PR D 2
H33U H 0.6888 0.1244 0.6412 0.352 Uiso 0.519(4) 1 calc PR D 2
C33D C 0.7726(19) 0.1210(5) 0.5301(13) 0.159(12) Uiso 0.519(4) 1 d PDU D 2
H33V H 0.7454 0.1328 0.4999 0.239 Uiso 0.519(4) 1 calc PR D 2
H33W H 0.7278 0.1109 0.5239 0.239 Uiso 0.519(4) 1 calc PR D 2
H33$ H 0.8179 0.1164 0.5034 0.239 Uiso 0.519(4) 1 calc PR D 2
N34' N 0.9676(10) 0.16733(15) 0.7457(7) 0.062(6) Uiso 0.519(4) 1 d PDU D 2
C34A C 0.9648(10) 0.1766(2) 0.8293(9) 0.076(9) Uiso 0.519(4) 1 d PDU D 2
C34B C 1.0510(11) 0.1747(3) 0.9016(11) 0.088(6) Uiso 0.519(4) 1 d PDU D 2
H34J H 1.0678 0.1610 0.9093 0.132 Uiso 0.519(4) 1 calc PR D 2
H34K H 1.0441 0.1798 0.9573 0.132 Uiso 0.519(4) 1 calc PR D 2
H34L H 1.0967 0.1820 0.8849 0.132 Uiso 0.519(4) 1 calc PR D 2
C34C C 0.9371(12) 0.1978(2) 0.8151(11) 0.065(5) Uiso 0.519(4) 1 d PDU D 2
H34M H 0.8812 0.1987 0.7686 0.097 Uiso 0.519(4) 1 calc PR D 2
H34N H 0.9821 0.2051 0.7973 0.097 Uiso 0.519(4) 1 calc PR D 2
H34O H 0.9302 0.2031 0.8703 0.097 Uiso 0.519(4) 1 calc PR D 2
C34D C 0.8973(13) 0.1656(3) 0.8644(14) 0.100(8) Uiso 0.519(4) 1 d PDU D 2
H34P H 0.8392 0.1666 0.8214 0.150 Uiso 0.519(4) 1 calc PR D 2
H34Q H 0.8954 0.1713 0.9209 0.150 Uiso 0.519(4) 1 calc PR D 2
H34R H 0.9143 0.1519 0.8732 0.150 Uiso 0.519(4) 1 calc PR D 2
P41 P 0.4505(2) 0.07313(5) 0.1352(2) 0.0539(10) Uani 0.731(4) 1 d PDU E 1
P42 P 0.3462(2) 0.06596(6) 0.2507(3) 0.0733(13) Uani 0.731(4) 1 d PDU E 1
P43 P 0.4896(2) 0.06243(6) 0.3225(2) 0.0588(11) Uani 0.731(4) 1 d PDU E 1
P44 P 0.3833(2) 0.03783(6) 0.1981(2) 0.0609(12) Uani 0.731(4) 1 d PDU E 1
N41 N 0.4680(6) 0.03836(12) 0.2959(6) 0.061(3) Uiso 0.731(4) 1 d PDU E 1
C410 C 0.5257(7) 0.02134(15) 0.3275(7) 0.070(4) Uiso 0.731(4) 1 d PDU E 1
C411 C 0.4700(8) 0.00277(17) 0.3103(9) 0.065(4) Uiso 0.731(4) 1 d PDU E 1
H41G H 0.4427 0.0013 0.2465 0.097 Uiso 0.731(4) 1 calc PR E 1
H41H H 0.4242 0.0036 0.3407 0.097 Uiso 0.731(4) 1 calc PR E 1
H41I H 0.5077 -0.0084 0.3327 0.097 Uiso 0.731(4) 1 calc PR E 1
C412 C 0.5638(9) 0.0240(2) 0.4256(7) 0.075(4) Uiso 0.731(4) 1 d PDU E 1
H41J H 0.5161 0.0253 0.4533 0.112 Uiso 0.731(4) 1 calc PR E 1
H41K H 0.6002 0.0357 0.4369 0.112 Uiso 0.731(4) 1 calc PR E 1
H41L H 0.6000 0.0127 0.4505 0.112 Uiso 0.731(4) 1 calc PR E 1
C413 C 0.5969(10) 0.0193(3) 0.2813(11) 0.110(6) Uiso 0.731(4) 1 d PDU E 1
H41M H 0.5699 0.0166 0.2182 0.165 Uiso 0.731(4) 1 calc PR E 1
H41N H 0.6359 0.0085 0.3079 0.165 Uiso 0.731(4) 1 calc PR E 1
H41O H 0.6309 0.0313 0.2878 0.165 Uiso 0.731(4) 1 calc PR E 1
N42 N 0.3626(6) 0.08059(14) 0.1709(6) 0.071(3) Uiso 0.731(4) 1 d PDU E 1
C420 C 0.3021(7) 0.09608(17) 0.1258(8) 0.072(4) Uiso 0.731(4) 1 d PDU E 1
C421 C 0.2927(12) 0.1111(2) 0.1925(11) 0.107(6) Uiso 0.731(4) 1 d PDU E 1
H42G H 0.3490 0.1177 0.2170 0.161 Uiso 0.731(4) 1 calc PR E 1
H42H H 0.2752 0.1047 0.2404 0.161 Uiso 0.731(4) 1 calc PR E 1
H42I H 0.2479 0.1205 0.1633 0.161 Uiso 0.731(4) 1 calc PR E 1
C422 C 0.3390(12) 0.1061(3) 0.0571(11) 0.108(6) Uiso 0.731(4) 1 d PDU E 1
H42J H 0.3959 0.1120 0.0869 0.161 Uiso 0.731(4) 1 calc PR E 1
H42K H 0.2981 0.1161 0.0264 0.161 Uiso 0.731(4) 1 calc PR E 1
H42L H 0.3467 0.0965 0.0139 0.161 Uiso 0.731(4) 1 calc PR E 1
C423 C 0.2150(10) 0.0872(3) 0.0784(14) 0.132(8) Uiso 0.731(4) 1 d PDU E 1
H42M H 0.1912 0.0804 0.1213 0.198 Uiso 0.731(4) 1 calc PR E 1
H42N H 0.2229 0.0779 0.0340 0.198 Uiso 0.731(4) 1 calc PR E 1
H42O H 0.1740 0.0974 0.0491 0.198 Uiso 0.731(4) 1 calc PR E 1
N43 N 0.5258(5) 0.07162(15) 0.2397(6) 0.058(4) Uiso 0.731(4) 1 d PDU E 1
C430 C 0.6038(7) 0.08481(18) 0.2572(8) 0.077(6) Uiso 0.731(4) 1 d PDU E 1
C431 C 0.5781(12) 0.1046(2) 0.2835(12) 0.116(6) Uiso 0.731(4) 1 d PDU E 1
H43G H 0.5579 0.1034 0.3366 0.174 Uiso 0.731(4) 1 calc PR E 1
H43H H 0.5307 0.1099 0.2350 0.174 Uiso 0.731(4) 1 calc PR E 1
H43I H 0.6290 0.1133 0.2959 0.174 Uiso 0.731(4) 1 calc PR E 1
C432 C 0.6763(11) 0.0763(3) 0.3321(11) 0.127(7) Uiso 0.731(4) 1 d PDU E 1
H43J H 0.6601 0.0774 0.3876 0.190 Uiso 0.731(4) 1 calc PR E 1
H43K H 0.7309 0.0835 0.3377 0.190 Uiso 0.731(4) 1 calc PR E 1
H43L H 0.6848 0.0627 0.3197 0.190 Uiso 0.731(4) 1 calc PR E 1
C433 C 0.6348(11) 0.0855(3) 0.1753(9) 0.109(6) Uiso 0.731(4) 1 d PDU E 1
H43M H 0.6600 0.0729 0.1669 0.163 Uiso 0.731(4) 1 calc PR E 1
H43N H 0.6795 0.0956 0.1819 0.163 Uiso 0.731(4) 1 calc PR E 1
H43O H 0.5850 0.0884 0.1237 0.163 Uiso 0.731(4) 1 calc PR E 1
N44 N 0.4226(7) 0.04883(14) 0.1205(6) 0.062(6) Uiso 0.731(4) 1 d PDU E 1
C440 C 0.4165(8) 0.03957(18) 0.0320(7) 0.067(5) Uiso 0.731(4) 1 d PDU E 1
C441 C 0.5013(8) 0.0422(2) 0.0074(10) 0.079(4) Uiso 0.731(4) 1 d PDU E 1
H44A H 0.5128 0.0560 0.0027 0.119 Uiso 0.731(4) 1 calc PR E 1
H44B H 0.4962 0.0359 -0.0495 0.119 Uiso 0.731(4) 1 calc PR E 1
H44C H 0.5498 0.0363 0.0532 0.119 Uiso 0.731(4) 1 calc PR E 1
C442 C 0.4052(13) 0.01785(19) 0.0376(12) 0.117(6) Uiso 0.731(4) 1 d PDU E 1
H44D H 0.4531 0.0126 0.0858 0.175 Uiso 0.731(4) 1 calc PR E 1
H44E H 0.4062 0.0119 -0.0185 0.175 Uiso 0.731(4) 1 calc PR E 1
H44F H 0.3489 0.0151 0.0491 0.175 Uiso 0.731(4) 1 calc PR E 1
C443 C 0.3464(11) 0.0490(3) -0.0421(11) 0.128(8) Uiso 0.731(4) 1 d PDU E 1
H44G H 0.3588 0.0628 -0.0442 0.192 Uiso 0.731(4) 1 calc PR E 1
H44H H 0.2889 0.0472 -0.0316 0.192 Uiso 0.731(4) 1 calc PR E 1
H44I H 0.3459 0.0429 -0.0986 0.192 Uiso 0.731(4) 1 calc PR E 1
P41' P 0.5236(6) 0.05065(13) 0.2009(6) 0.063(3) Uani 0.269(4) 1 d PDU E 2
P42' P 0.3889(6) 0.04773(14) 0.2871(6) 0.073(3) Uani 0.269(4) 1 d PDU E 2
P43' P 0.4236(6) 0.07918(14) 0.2727(6) 0.069(3) Uani 0.269(4) 1 d PDU E 2
P44' P 0.3302(6) 0.05342(14) 0.1423(6) 0.067(3) Uani 0.269(4) 1 d PDU E 2
N41' N 0.3358(11) 0.0771(2) 0.1780(11) 0.069(8) Uiso 0.269(4) 1 d PDU E 2
C41A C 0.2772(14) 0.0921(3) 0.1260(13) 0.059(9) Uiso 0.269(4) 1 d PDU E 2
C41B C 0.2534(19) 0.1072(4) 0.1844(19) 0.052(8) Uiso 0.269(4) 1 d PDU E 2
H41P H 0.3068 0.1117 0.2282 0.079 Uiso 0.269(4) 1 calc PR E 2
H41Q H 0.2134 0.1016 0.2149 0.079 Uiso 0.269(4) 1 calc PR E 2
H41R H 0.2246 0.1181 0.1480 0.079 Uiso 0.269(4) 1 calc PR E 2
C41C C 0.317(4) 0.1014(7) 0.059(3) 0.17(3) Uiso 0.269(4) 1 d PDU E 2
H41S H 0.3721 0.1079 0.0904 0.261 Uiso 0.269(4) 1 calc PR E 2
H41T H 0.2761 0.1109 0.0237 0.261 Uiso 0.269(4) 1 calc PR E 2
H41U H 0.3295 0.0914 0.0200 0.261 Uiso 0.269(4) 1 calc PR E 2
C41D C 0.193(2) 0.0820(6) 0.073(3) 0.17(3) Uiso 0.269(4) 1 d PDU E 2
H41V H 0.1665 0.0752 0.1144 0.253 Uiso 0.269(4) 1 calc PR E 2
H41W H 0.2065 0.0726 0.0326 0.253 Uiso 0.269(4) 1 calc PR E 2
H41$ H 0.1514 0.0916 0.0396 0.253 Uiso 0.269(4) 1 calc PR E 2
N42' N 0.4842(10) 0.0387(3) 0.2781(11) 0.062(8) Uiso 0.269(4) 1 d PDU E 2
C42A C 0.5431(14) 0.0267(3) 0.3488(13) 0.076(11) Uiso 0.269(4) 1 d PDU E 2
C42B C 0.493(3) 0.0096(5) 0.370(3) 0.17(2) Uiso 0.269(4) 1 d PDU E 2
H42P H 0.4702 0.0017 0.3160 0.253 Uiso 0.269(4) 1 calc PR E 2
H42Q H 0.4439 0.0142 0.3903 0.253 Uiso 0.269(4) 1 calc PR E 2
H42R H 0.5323 0.0016 0.4158 0.253 Uiso 0.269(4) 1 calc PR E 2
C42C C 0.582(3) 0.0381(7) 0.4327(18) 0.133(19) Uiso 0.269(4) 1 d PDU E 2
H42S H 0.5356 0.0411 0.4607 0.200 Uiso 0.269(4) 1 calc PR E 2
H42T H 0.6074 0.0501 0.4185 0.200 Uiso 0.269(4) 1 calc PR E 2
H42U H 0.6276 0.0304 0.4735 0.200 Uiso 0.269(4) 1 calc PR E 2
C42D C 0.6197(17) 0.0198(5) 0.317(2) 0.065(10) Uiso 0.269(4) 1 d PDU E 2
H42V H 0.6008 0.0185 0.2525 0.098 Uiso 0.269(4) 1 calc PR E 2
H42W H 0.6401 0.0072 0.3441 0.098 Uiso 0.269(4) 1 calc PR E 2
H42$ H 0.6677 0.0292 0.3343 0.098 Uiso 0.269(4) 1 calc PR E 2
N43' N 0.5149(9) 0.0739(2) 0.2413(14) 0.052(9) Uiso 0.269(4) 1 d PDU E 2
C43A C 0.5989(11) 0.0849(3) 0.2677(13) 0.067(13) Uiso 0.269(4) 1 d PDU E 2
C43B C 0.5787(19) 0.1059(3) 0.2391(19) 0.059(9) Uiso 0.269(4) 1 d PDU E 2
H43P H 0.5461 0.1119 0.2763 0.088 Uiso 0.269(4) 1 calc PR E 2
H43Q H 0.5433 0.1062 0.1770 0.088 Uiso 0.269(4) 1 calc PR E 2
H43R H 0.6338 0.1129 0.2456 0.088 Uiso 0.269(4) 1 calc PR E 2
C43C C 0.6445(17) 0.0835(4) 0.3661(13) 0.053(8) Uiso 0.269(4) 1 d PDU E 2
H43S H 0.6008 0.0842 0.3991 0.080 Uiso 0.269(4) 1 calc PR E 2
H43T H 0.6863 0.0942 0.3840 0.080 Uiso 0.269(4) 1 calc PR E 2
H43U H 0.6760 0.0711 0.3789 0.080 Uiso 0.269(4) 1 calc PR E 2
C43D C 0.6606(18) 0.0774(5) 0.216(2) 0.088(12) Uiso 0.269(4) 1 d PDU E 2
H43V H 0.6403 0.0820 0.1550 0.132 Uiso 0.269(4) 1 calc PR E 2
H43W H 0.6609 0.0632 0.2172 0.132 Uiso 0.269(4) 1 calc PR E 2
H43$ H 0.7201 0.0823 0.2440 0.132 Uiso 0.269(4) 1 calc PR E 2
N44' N 0.4262(9) 0.0494(3) 0.1160(9) 0.052(14) Uiso 0.269(4) 1 d PDU E 2
C44A C 0.4282(13) 0.0369(3) 0.0390(12) 0.067(13) Uiso 0.269(4) 1 d PDU E 2
C44B C 0.461(2) 0.0487(5) -0.0260(17) 0.069(10) Uiso 0.269(4) 1 d PDU E 2
H44J H 0.5227 0.0524 0.0015 0.104 Uiso 0.269(4) 1 calc PR E 2
H44K H 0.4255 0.0604 -0.0425 0.104 Uiso 0.269(4) 1 calc PR E 2
H44L H 0.4575 0.0409 -0.0791 0.104 Uiso 0.269(4) 1 calc PR E 2
C44C C 0.487(2) 0.0193(4) 0.066(2) 0.096(13) Uiso 0.269(4) 1 d PDU E 2
H44M H 0.5465 0.0236 0.0979 0.144 Uiso 0.269(4) 1 calc PR E 2
H44N H 0.4890 0.0122 0.0126 0.144 Uiso 0.269(4) 1 calc PR E 2
H44O H 0.4640 0.0109 0.1039 0.144 Uiso 0.269(4) 1 calc PR E 2
C44D C 0.3346(15) 0.0300(5) -0.0037(19) 0.076(11) Uiso 0.269(4) 1 d PDU E 2
H44P H 0.2974 0.0412 -0.0279 0.114 Uiso 0.269(4) 1 calc PR E 2
H44Q H 0.3122 0.0236 0.0409 0.114 Uiso 0.269(4) 1 calc PR E 2
H44R H 0.3341 0.0209 -0.0515 0.114 Uiso 0.269(4) 1 calc PR E 2
P51 P 0.3547(2) 0.19253(6) 0.1844(2) 0.0501(11) Uani 0.698(4) 1 d PDU F 1
P52 P 0.4812(3) 0.19924(7) 0.0940(3) 0.0784(15) Uani 0.698(4) 1 d PDU F 1
P53 P 0.4393(2) 0.22752(6) 0.1405(3) 0.0651(13) Uani 0.698(4) 1 d PDU F 1
P54 P 0.5452(2) 0.19913(6) 0.2406(2) 0.0569(12) Uani 0.698(4) 1 d PDU F 1
N51 N 0.5335(6) 0.22379(12) 0.2288(6) 0.054(3) Uiso 0.698(4) 1 d PDU F 1
C510 C 0.5726(9) 0.2384(2) 0.2956(9) 0.087(9) Uiso 0.698(4) 1 d PDU F 1
C511 C 0.5347(16) 0.2390(4) 0.3731(13) 0.169(10) Uiso 0.698(4) 1 d PDU F 1
H51A H 0.4718 0.2419 0.3520 0.253 Uiso 0.698(4) 1 calc PR F 1
H51B H 0.5643 0.2491 0.4147 0.253 Uiso 0.698(4) 1 calc PR F 1
H51C H 0.5433 0.2264 0.4032 0.253 Uiso 0.698(4) 1 calc PR F 1
C512 C 0.6700(9) 0.2345(3) 0.3287(12) 0.114(7) Uiso 0.698(4) 1 d PDU F 1
H51D H 0.6953 0.2348 0.2787 0.170 Uiso 0.698(4) 1 calc PR F 1
H51E H 0.6799 0.2218 0.3573 0.170 Uiso 0.698(4) 1 calc PR F 1
H51F H 0.6981 0.2445 0.3716 0.170 Uiso 0.698(4) 1 calc PR F 1
C513 C 0.5625(17) 0.2582(3) 0.2514(17) 0.183(11) Uiso 0.698(4) 1 d PDU F 1
H51G H 0.5000 0.2613 0.2271 0.274 Uiso 0.698(4) 1 calc PR F 1
H51H H 0.5905 0.2581 0.2034 0.274 Uiso 0.698(4) 1 calc PR F 1
H51I H 0.5905 0.2681 0.2952 0.274 Uiso 0.698(4) 1 calc PR F 1
N52 N 0.3936(6) 0.18601(15) 0.0977(6) 0.071(4) Uiso 0.698(4) 1 d PDU F 1
C520 C 0.3524(9) 0.17161(19) 0.0287(9) 0.093(6) Uiso 0.698(4) 1 d PDU F 1
C521 C 0.4174(13) 0.1560(3) 0.0252(14) 0.126(7) Uiso 0.698(4) 1 d PDU F 1
H52A H 0.4703 0.1619 0.0161 0.188 Uiso 0.698(4) 1 calc PR F 1
H52B H 0.3913 0.1471 -0.0238 0.188 Uiso 0.698(4) 1 calc PR F 1
H52C H 0.4331 0.1488 0.0811 0.188 Uiso 0.698(4) 1 calc PR F 1
C522 C 0.3239(16) 0.1820(3) -0.0607(11) 0.158(9) Uiso 0.698(4) 1 d PDU F 1
H52D H 0.2815 0.1922 -0.0587 0.238 Uiso 0.698(4) 1 calc PR F 1
H52E H 0.2966 0.1727 -0.1073 0.238 Uiso 0.698(4) 1 calc PR F 1
H52F H 0.3753 0.1878 -0.0734 0.238 Uiso 0.698(4) 1 calc PR F 1
C523 C 0.2715(13) 0.1627(4) 0.0462(16) 0.123(10) Uiso 0.698(4) 1 d PDU F 1
H52G H 0.2286 0.1729 0.0460 0.184 Uiso 0.698(4) 1 calc PR F 1
H52H H 0.2882 0.1563 0.1040 0.184 Uiso 0.698(4) 1 calc PR F 1
H52I H 0.2456 0.1533 -0.0002 0.184 Uiso 0.698(4) 1 calc PR F 1
N53 N 0.3526(6) 0.21754(14) 0.1705(7) 0.061(6) Uiso 0.698(4) 1 d PDU F 1
C530 C 0.2695(8) 0.22851(19) 0.1610(9) 0.079(8) Uiso 0.698(4) 1 d PDU F 1
C531 C 0.2068(12) 0.2269(3) 0.0705(10) 0.131(7) Uiso 0.698(4) 1 d PDU F 1
H53A H 0.1954 0.2132 0.0553 0.197 Uiso 0.698(4) 1 calc PR F 1
H53B H 0.2322 0.2330 0.0273 0.197 Uiso 0.698(4) 1 calc PR F 1
H53C H 0.1516 0.2333 0.0694 0.197 Uiso 0.698(4) 1 calc PR F 1
C532 C 0.2238(16) 0.2196(4) 0.2251(15) 0.198(12) Uiso 0.698(4) 1 d PDU F 1
H53D H 0.2619 0.2207 0.2859 0.296 Uiso 0.698(4) 1 calc PR F 1
H53E H 0.2117 0.2059 0.2105 0.296 Uiso 0.698(4) 1 calc PR F 1
H53F H 0.1684 0.2264 0.2199 0.296 Uiso 0.698(4) 1 calc PR F 1
C533 C 0.2841(11) 0.24989(19) 0.1871(11) 0.086(5) Uiso 0.698(4) 1 d PDU F 1
H53G H 0.3282 0.2509 0.2448 0.129 Uiso 0.698(4) 1 calc PR F 1
H53H H 0.2288 0.2556 0.1907 0.129 Uiso 0.698(4) 1 calc PR F 1
H53I H 0.3048 0.2568 0.1425 0.129 Uiso 0.698(4) 1 calc PR F 1
N54 N 0.4538(6) 0.19074(17) 0.2674(6) 0.078(5) Uiso 0.698(4) 1 d PDU F 1
C540 C 0.4651(8) 0.17531(18) 0.3355(8) 0.068(7) Uiso 0.698(4) 1 d PDU F 1
C541 C 0.4988(15) 0.1570(3) 0.3048(15) 0.149(9) Uiso 0.698(4) 1 d PDU F 1
H54A H 0.4572 0.1526 0.2496 0.224 Uiso 0.698(4) 1 calc PR F 1
H54B H 0.5053 0.1469 0.3503 0.224 Uiso 0.698(4) 1 calc PR F 1
H54C H 0.5560 0.1595 0.2948 0.224 Uiso 0.698(4) 1 calc PR F 1
C542 C 0.5260(13) 0.1827(3) 0.4219(11) 0.139(8) Uiso 0.698(4) 1 d PDU F 1
H54D H 0.5024 0.1947 0.4389 0.208 Uiso 0.698(4) 1 calc PR F 1
H54E H 0.5842 0.1851 0.4145 0.208 Uiso 0.698(4) 1 calc PR F 1
H54F H 0.5307 0.1729 0.4683 0.208 Uiso 0.698(4) 1 calc PR F 1
C543 C 0.3754(11) 0.1707(4) 0.3465(15) 0.160(10) Uiso 0.698(4) 1 d PDU F 1
H54G H 0.3357 0.1668 0.2893 0.240 Uiso 0.698(4) 1 calc PR F 1
H54H H 0.3517 0.1823 0.3677 0.240 Uiso 0.698(4) 1 calc PR F 1
H54I H 0.3807 0.1602 0.3894 0.240 Uiso 0.698(4) 1 calc PR F 1
P51' P 0.4240(5) 0.21358(12) 0.2690(5) 0.063(3) Uani 0.302(4) 1 d PDU F 2
P52' P 0.5246(6) 0.21719(17) 0.1483(7) 0.108(4) Uani 0.302(4) 1 d PDU F 2
P53' P 0.3832(7) 0.2149(2) 0.0736(6) 0.130(6) Uani 0.302(4) 1 d PDU F 2
P54' P 0.4918(6) 0.18613(14) 0.1623(7) 0.090(4) Uani 0.302(4) 1 d PDU F 2
N51' N 0.4038(11) 0.1904(2) 0.0724(10) 0.071(7) Uiso 0.302(4) 1 d PDU F 2
C51A C 0.3431(13) 0.1770(3) 0.0116(12) 0.072(10) Uiso 0.302(4) 1 d PDU F 2
C51B C 0.3979(18) 0.1625(4) -0.0217(18) 0.068(9) Uiso 0.302(4) 1 d PDU F 2
H51J H 0.4370 0.1695 -0.0495 0.103 Uiso 0.302(4) 1 calc PR F 2
H51K H 0.3591 0.1540 -0.0653 0.103 Uiso 0.302(4) 1 calc PR F 2
H51L H 0.4329 0.1548 0.0281 0.103 Uiso 0.302(4) 1 calc PR F 2
C51C C 0.288(2) 0.1889(5) -0.0662(17) 0.096(13) Uiso 0.302(4) 1 d PDU F 2
H51M H 0.2543 0.1986 -0.0446 0.145 Uiso 0.302(4) 1 calc PR F 2
H51N H 0.2482 0.1803 -0.1084 0.145 Uiso 0.302(4) 1 calc PR F 2
H51O H 0.3272 0.1954 -0.0955 0.145 Uiso 0.302(4) 1 calc PR F 2
C51D C 0.280(2) 0.1668(5) 0.052(3) 0.090(16) Uiso 0.302(4) 1 d PDU F 2
H51P H 0.2432 0.1764 0.0712 0.134 Uiso 0.302(4) 1 calc PR F 2
H51Q H 0.3129 0.1593 0.1039 0.134 Uiso 0.302(4) 1 calc PR F 2
H51R H 0.2423 0.1581 0.0086 0.134 Uiso 0.302(4) 1 calc PR F 2
N52' N 0.5118(10) 0.2242(3) 0.2457(10) 0.073(8) Uiso 0.302(4) 1 d PDU F 2
C52A C 0.5693(12) 0.2392(3) 0.2996(12) 0.077(17) Uiso 0.302(4) 1 d PDU F 2
C52B C 0.515(2) 0.2492(4) 0.352(2) 0.098(13) Uiso 0.302(4) 1 d PDU F 2
H52J H 0.4643 0.2555 0.3106 0.148 Uiso 0.302(4) 1 calc PR F 2
H52K H 0.5512 0.2590 0.3906 0.148 Uiso 0.302(4) 1 calc PR F 2
H52L H 0.4948 0.2397 0.3875 0.148 Uiso 0.302(4) 1 calc PR F 2
C52C C 0.6482(13) 0.2297(4) 0.3630(14) 0.045(7) Uiso 0.302(4) 1 d PDU F 2
H52M H 0.6823 0.2228 0.3294 0.068 Uiso 0.302(4) 1 calc PR F 2
H52N H 0.6284 0.2204 0.4006 0.068 Uiso 0.302(4) 1 calc PR F 2
H52O H 0.6850 0.2396 0.4003 0.068 Uiso 0.302(4) 1 calc PR F 2
C52D C 0.5949(19) 0.2536(4) 0.2377(17) 0.066(9) Uiso 0.302(4) 1 d PDU F 2
H52P H 0.5417 0.2589 0.1963 0.099 Uiso 0.302(4) 1 calc PR F 2
H52Q H 0.6301 0.2470 0.2045 0.099 Uiso 0.302(4) 1 calc PR F 2
H52R H 0.6293 0.2642 0.2726 0.099 Uiso 0.302(4) 1 calc PR F 2
N53' N 0.3468(9) 0.2166(3) 0.1664(9) 0.066(14) Uiso 0.302(4) 1 d PDU F 2
C53A C 0.2653(10) 0.2274(3) 0.1630(12) 0.087(18) Uiso 0.302(4) 1 d PDU F 2
C53B C 0.1867(12) 0.2182(3) 0.0984(13) 0.040(6) Uiso 0.302(4) 1 d PDU F 2
H53J H 0.1778 0.2052 0.1188 0.060 Uiso 0.302(4) 1 calc PR F 2
H53K H 0.1967 0.2174 0.0399 0.060 Uiso 0.302(4) 1 calc PR F 2
H53L H 0.1344 0.2261 0.0946 0.060 Uiso 0.302(4) 1 calc PR F 2
C53C C 0.2527(18) 0.2287(4) 0.2549(13) 0.065(9) Uiso 0.302(4) 1 d PDU F 2
H53M H 0.2496 0.2157 0.2780 0.098 Uiso 0.302(4) 1 calc PR F 2
H53N H 0.1982 0.2357 0.2516 0.098 Uiso 0.302(4) 1 calc PR F 2
H53O H 0.3024 0.2357 0.2943 0.098 Uiso 0.302(4) 1 calc PR F 2
C53D C 0.2704(16) 0.2478(3) 0.1297(17) 0.051(7) Uiso 0.302(4) 1 d PDU F 2
H53P H 0.3209 0.2545 0.1692 0.077 Uiso 0.302(4) 1 calc PR F 2
H53Q H 0.2164 0.2548 0.1284 0.077 Uiso 0.302(4) 1 calc PR F 2
H53R H 0.2772 0.2473 0.0698 0.077 Uiso 0.302(4) 1 calc PR F 2
N54' N 0.4547(13) 0.18947(19) 0.2537(10) 0.054(8) Uiso 0.302(4) 1 d PDU F 2
C54A C 0.4589(14) 0.1765(3) 0.3294(12) 0.083(17) Uiso 0.302(4) 1 d PDU F 2
C54B C 0.4360(19) 0.1556(3) 0.3003(17) 0.057(8) Uiso 0.302(4) 1 d PDU F 2
H54J H 0.3758 0.1551 0.2613 0.086 Uiso 0.302(4) 1 calc PR F 2
H54K H 0.4409 0.1475 0.3525 0.086 Uiso 0.302(4) 1 calc PR F 2
H54L H 0.4767 0.1509 0.2684 0.086 Uiso 0.302(4) 1 calc PR F 2
C54C C 0.5478(14) 0.1766(4) 0.3994(15) 0.063(9) Uiso 0.302(4) 1 d PDU F 2
H54M H 0.5932 0.1721 0.3729 0.094 Uiso 0.302(4) 1 calc PR F 2
H54N H 0.5457 0.1679 0.4481 0.094 Uiso 0.302(4) 1 calc PR F 2
H54O H 0.5617 0.1898 0.4221 0.094 Uiso 0.302(4) 1 calc PR F 2
C54D C 0.3922(17) 0.1833(4) 0.3773(17) 0.071(10) Uiso 0.302(4) 1 d PDU F 2
H54P H 0.3336 0.1839 0.3349 0.106 Uiso 0.302(4) 1 calc PR F 2
H54Q H 0.4089 0.1962 0.4028 0.106 Uiso 0.302(4) 1 calc PR F 2
H54R H 0.3915 0.1742 0.4247 0.106 Uiso 0.302(4) 1 calc PR F 2
P61 P 0.4293(2) 0.21371(5) 0.7412(2) 0.0499(10) Uani 0.751(4) 1 d PDU G 1
P62 P 0.5320(2) 0.21841(6) 0.6231(2) 0.0624(11) Uani 0.751(4) 1 d PDU G 1
P63 P 0.5025(2) 0.24743(5) 0.6751(2) 0.0615(11) Uani 0.751(4) 1 d PDU G 1
P64 P 0.3896(2) 0.22338(6) 0.5523(2) 0.0621(11) Uani 0.751(4) 1 d PDU G 1
N61 N 0.4181(5) 0.24712(11) 0.5775(5) 0.054(3) Uiso 0.751(4) 1 d PDU G 1
C610 C 0.3622(8) 0.26419(16) 0.5425(8) 0.070(5) Uiso 0.751(4) 1 d PDU G 1
C611 C 0.3259(13) 0.2613(3) 0.4427(9) 0.127(7) Uiso 0.751(4) 1 d PDU G 1
H61A H 0.3746 0.2596 0.4167 0.190 Uiso 0.751(4) 1 calc PR G 1
H61B H 0.2914 0.2727 0.4164 0.190 Uiso 0.751(4) 1 calc PR G 1
H61C H 0.2883 0.2498 0.4309 0.190 Uiso 0.751(4) 1 calc PR G 1
C612 C 0.4184(15) 0.2824(2) 0.5605(15) 0.147(9) Uiso 0.751(4) 1 d PDU G 1
H61D H 0.4662 0.2812 0.5329 0.221 Uiso 0.751(4) 1 calc PR G 1
H61E H 0.4431 0.2842 0.6245 0.221 Uiso 0.751(4) 1 calc PR G 1
H61F H 0.3821 0.2937 0.5355 0.221 Uiso 0.751(4) 1 calc PR G 1
C613 C 0.2856(12) 0.2654(3) 0.5829(15) 0.132(8) Uiso 0.751(4) 1 d PDU G 1
H61G H 0.3083 0.2669 0.6473 0.198 Uiso 0.751(4) 1 calc PR G 1
H61H H 0.2507 0.2535 0.5694 0.198 Uiso 0.751(4) 1 calc PR G 1
H61I H 0.2486 0.2765 0.5580 0.198 Uiso 0.751(4) 1 calc PR G 1
N62 N 0.5176(6) 0.20573(14) 0.7077(6) 0.067(4) Uiso 0.751(4) 1 d PDU G 1
C620 C 0.5774(8) 0.19029(17) 0.7547(8) 0.072(6) Uiso 0.751(4) 1 d PDU G 1
C621 C 0.6642(9) 0.1982(3) 0.8099(11) 0.111(6) Uiso 0.751(4) 1 d PDU G 1
H62A H 0.6918 0.2057 0.7720 0.167 Uiso 0.751(4) 1 calc PR G 1
H62B H 0.7027 0.1875 0.8374 0.167 Uiso 0.751(4) 1 calc PR G 1
H62C H 0.6545 0.2067 0.8561 0.167 Uiso 0.751(4) 1 calc PR G 1
C622 C 0.5358(14) 0.1795(3) 0.8161(13) 0.151(9) Uiso 0.751(4) 1 d PDU G 1
H62D H 0.4803 0.1737 0.7816 0.226 Uiso 0.751(4) 1 calc PR G 1
H62E H 0.5246 0.1885 0.8597 0.226 Uiso 0.751(4) 1 calc PR G 1
H62F H 0.5757 0.1692 0.8468 0.226 Uiso 0.751(4) 1 calc PR G 1
C623 C 0.5942(10) 0.1758(2) 0.6879(10) 0.093(5) Uiso 0.751(4) 1 d PDU G 1
H62G H 0.5385 0.1699 0.6543 0.140 Uiso 0.751(4) 1 calc PR G 1
H62H H 0.6340 0.1656 0.7194 0.140 Uiso 0.751(4) 1 calc PR G 1
H62I H 0.6209 0.1825 0.6471 0.140 Uiso 0.751(4) 1 calc PR G 1
N63 N 0.4609(7) 0.23766(13) 0.7540(5) 0.063(4) Uiso 0.751(4) 1 d PDU G 1
C630 C 0.4709(8) 0.24686(17) 0.8424(7) 0.067(5) Uiso 0.751(4) 1 d PDU G 1
C631 C 0.5352(10) 0.2359(2) 0.9178(10) 0.102(6) Uiso 0.751(4) 1 d PDU G 1
H63A H 0.5158 0.2225 0.9183 0.153 Uiso 0.751(4) 1 calc PR G 1
H63B H 0.5371 0.2421 0.9744 0.153 Uiso 0.751(4) 1 calc PR G 1
H63C H 0.5938 0.2362 0.9090 0.153 Uiso 0.751(4) 1 calc PR G 1
C632 C 0.5059(10) 0.26732(18) 0.8453(10) 0.085(5) Uiso 0.751(4) 1 d PDU G 1
H63D H 0.5641 0.2671 0.8354 0.128 Uiso 0.751(4) 1 calc PR G 1
H63E H 0.5105 0.2730 0.9034 0.128 Uiso 0.751(4) 1 calc PR G 1
H63F H 0.4659 0.2751 0.7990 0.128 Uiso 0.751(4) 1 calc PR G 1
C633 C 0.3805(9) 0.2473(3) 0.8569(13) 0.128(7) Uiso 0.751(4) 1 d PDU G 1
H63G H 0.3583 0.2340 0.8563 0.192 Uiso 0.751(4) 1 calc PR G 1
H63H H 0.3405 0.2548 0.8095 0.192 Uiso 0.751(4) 1 calc PR G 1
H63I H 0.3843 0.2533 0.9142 0.192 Uiso 0.751(4) 1 calc PR G 1
N64 N 0.3532(5) 0.21486(14) 0.6367(5) 0.054(3) Uiso 0.751(4) 1 d PDU G 1
C640 C 0.2734(7) 0.20265(18) 0.6196(7) 0.069(5) Uiso 0.751(4) 1 d PDU G 1
C641 C 0.2944(14) 0.1813(2) 0.6375(15) 0.155(9) Uiso 0.751(4) 1 d PDU G 1
H64A H 0.3280 0.1766 0.5982 0.233 Uiso 0.751(4) 1 calc PR G 1
H64B H 0.2396 0.1739 0.6266 0.233 Uiso 0.751(4) 1 calc PR G 1
H64C H 0.3291 0.1796 0.6993 0.233 Uiso 0.751(4) 1 calc PR G 1
C642 C 0.2150(11) 0.2057(3) 0.5261(9) 0.125(7) Uiso 0.751(4) 1 d PDU G 1
H64D H 0.2010 0.2195 0.5166 0.187 Uiso 0.751(4) 1 calc PR G 1
H64E H 0.1606 0.1983 0.5176 0.187 Uiso 0.751(4) 1 calc PR G 1
H64F H 0.2456 0.2012 0.4838 0.187 Uiso 0.751(4) 1 calc PR G 1
C643 C 0.2227(11) 0.2080(3) 0.6844(11) 0.122(6) Uiso 0.751(4) 1 d PDU G 1
H64G H 0.2103 0.2219 0.6805 0.182 Uiso 0.751(4) 1 calc PR G 1
H64H H 0.2577 0.2048 0.7447 0.182 Uiso 0.751(4) 1 calc PR G 1
H64I H 0.1673 0.2008 0.6700 0.182 Uiso 0.751(4) 1 calc PR G 1
P61' P 0.3582(5) 0.23600(13) 0.6853(5) 0.046(3) Uani 0.249(4) 1 d PDU G 2
P62' P 0.4864(6) 0.23578(17) 0.5931(7) 0.083(4) Uani 0.249(4) 1 d PDU G 2
P63' P 0.5496(5) 0.23000(16) 0.7382(6) 0.064(4) Uani 0.249(4) 1 d PDU G 2
P64' P 0.4452(6) 0.20526(15) 0.6117(6) 0.072(4) Uani 0.249(4) 1 d PDU G 2
N61' N 0.5329(12) 0.2064(2) 0.7051(13) 0.075(12) Uiso 0.249(4) 1 d PDU G 2
C61A C 0.5828(14) 0.1891(3) 0.7480(14) 0.079(17) Uiso 0.249(4) 1 d PDU G 2
C61B C 0.6796(14) 0.1938(5) 0.767(2) 0.073(11) Uiso 0.249(4) 1 d PDU G 2
H61J H 0.6929 0.1968 0.7112 0.109 Uiso 0.249(4) 1 calc PR G 2
H61K H 0.7145 0.1827 0.7954 0.109 Uiso 0.249(4) 1 calc PR G 2
H61L H 0.6939 0.2051 0.8064 0.109 Uiso 0.249(4) 1 calc PR G 2
C61C C 0.563(2) 0.1844(5) 0.8341(17) 0.065(11) Uiso 0.249(4) 1 d PDU G 2
H61M H 0.4997 0.1817 0.8222 0.097 Uiso 0.249(4) 1 calc PR G 2
H61N H 0.5783 0.1955 0.8745 0.097 Uiso 0.249(4) 1 calc PR G 2
H61O H 0.5965 0.1731 0.8614 0.097 Uiso 0.249(4) 1 calc PR G 2
C61D C 0.559(2) 0.1718(4) 0.686(2) 0.096(15) Uiso 0.249(4) 1 d PDU G 2
H61P H 0.4958 0.1692 0.6722 0.144 Uiso 0.249(4) 1 calc PR G 2
H61Q H 0.5918 0.1604 0.7142 0.144 Uiso 0.249(4) 1 calc PR G 2
H61R H 0.5739 0.1746 0.6307 0.144 Uiso 0.249(4) 1 calc PR G 2
N62' N 0.3945(11) 0.2463(3) 0.6026(12) 0.072(9) Uiso 0.249(4) 1 d PDU G 2
C62A C 0.3485(13) 0.2620(3) 0.5443(14) 0.057(12) Uiso 0.249(4) 1 d PDU G 2
C62B C 0.294(2) 0.2547(6) 0.4545(16) 0.092(14) Uiso 0.249(4) 1 d PDU G 2
H62J H 0.3325 0.2496 0.4213 0.138 Uiso 0.249(4) 1 calc PR G 2
H62K H 0.2585 0.2653 0.4215 0.138 Uiso 0.249(4) 1 calc PR G 2
H62L H 0.2546 0.2443 0.4630 0.138 Uiso 0.249(4) 1 calc PR G 2
C62C C 0.413(2) 0.2773(4) 0.531(2) 0.070(11) Uiso 0.249(4) 1 d PDU G 2
H62M H 0.4336 0.2850 0.5853 0.105 Uiso 0.249(4) 1 calc PR G 2
H62N H 0.3837 0.2857 0.4816 0.105 Uiso 0.249(4) 1 calc PR G 2
H62O H 0.4632 0.2709 0.5186 0.105 Uiso 0.249(4) 1 calc PR G 2
C62D C 0.286(2) 0.2714(4) 0.590(2) 0.056(10) Uiso 0.249(4) 1 d PDU G 2
H62P H 0.3202 0.2773 0.6456 0.083 Uiso 0.249(4) 1 calc PR G 2
H62Q H 0.2471 0.2615 0.6025 0.083 Uiso 0.249(4) 1 calc PR G 2
H62R H 0.2512 0.2813 0.5512 0.083 Uiso 0.249(4) 1 calc PR G 2
N63' N 0.4579(9) 0.2364(3) 0.7667(9) 0.058(11) Uiso 0.249(4) 1 d PDU G 2
C63A C 0.4583(12) 0.2470(3) 0.8491(11) 0.065(12) Uiso 0.249(4) 1 d PDU G 2
C63B C 0.5474(15) 0.2438(5) 0.9153(18) 0.075(12) Uiso 0.249(4) 1 d PDU G 2
H63J H 0.5564 0.2300 0.9277 0.112 Uiso 0.249(4) 1 calc PR G 2
H63K H 0.5499 0.2507 0.9703 0.112 Uiso 0.249(4) 1 calc PR G 2
H63L H 0.5934 0.2487 0.8907 0.112 Uiso 0.249(4) 1 calc PR G 2
C63C C 0.4434(19) 0.2686(3) 0.8319(17) 0.041(7) Uiso 0.249(4) 1 d PDU G 2
H63M H 0.3862 0.2707 0.7885 0.061 Uiso 0.249(4) 1 calc PR G 2
H63N H 0.4898 0.2739 0.8088 0.061 Uiso 0.249(4) 1 calc PR G 2
H63O H 0.4446 0.2752 0.8874 0.061 Uiso 0.249(4) 1 calc PR G 2
C63D C 0.3853(12) 0.2387(3) 0.8828(13) 0.014(5) Uiso 0.249(4) 1 d PDU G 2
H63P H 0.3950 0.2248 0.8938 0.020 Uiso 0.249(4) 1 calc PR G 2
H63Q H 0.3287 0.2408 0.8384 0.020 Uiso 0.249(4) 1 calc PR G 2
H63R H 0.3851 0.2453 0.9381 0.020 Uiso 0.249(4) 1 calc PR G 2
N64' N 0.3583(9) 0.2121(2) 0.6503(13) 0.049(9) Uiso 0.249(4) 1 d PDU G 2
C64A C 0.2761(11) 0.2008(3) 0.6301(13) 0.071(15) Uiso 0.249(4) 1 d PDU G 2
C64B C 0.2878(17) 0.1826(3) 0.5794(17) 0.042(8) Uiso 0.249(4) 1 d PDU G 2
H64J H 0.3008 0.1864 0.5244 0.063 Uiso 0.249(4) 1 calc PR G 2
H64K H 0.2337 0.1750 0.5653 0.063 Uiso 0.249(4) 1 calc PR G 2
H64L H 0.3365 0.1749 0.6159 0.063 Uiso 0.249(4) 1 calc PR G 2
C64C C 0.1982(15) 0.2120(4) 0.5720(17) 0.054(9) Uiso 0.249(4) 1 d PDU G 2
H64M H 0.2100 0.2155 0.5162 0.080 Uiso 0.249(4) 1 calc PR G 2
H64N H 0.1891 0.2238 0.6030 0.080 Uiso 0.249(4) 1 calc PR G 2
H64O H 0.1454 0.2039 0.5596 0.080 Uiso 0.249(4) 1 calc PR G 2
C64D C 0.2553(17) 0.1952(4) 0.7146(14) 0.041(8) Uiso 0.249(4) 1 d PDU G 2
H64P H 0.2433 0.2069 0.7444 0.062 Uiso 0.249(4) 1 calc PR G 2
H64Q H 0.3056 0.1883 0.7536 0.062 Uiso 0.249(4) 1 calc PR G 2
H64R H 0.2037 0.1867 0.7006 0.062 Uiso 0.249(4) 1 calc PR G 2

loop_
_atom_site_aniso_label
_atom_site_aniso_U_11
_atom_site_aniso_U_22
_atom_site_aniso_U_33
_atom_site_aniso_U_23
_atom_site_aniso_U_13
_atom_site_aniso_U_12
P1 0.078(3) 0.052(3) 0.065(3) 0.0023(18) 0.029(2) -0.005(2)
P2 0.056(2) 0.064(3) 0.057(2) -0.0083(18) 0.0246(18) -0.0098(19)
P3 0.059(3) 0.068(3) 0.076(3) 0.016(2) 0.024(2) 0.007(2)
P4 0.066(3) 0.049(3) 0.089(3) 0.009(2) 0.028(2) 0.009(2)
P1' 0.086(9) 0.111(13) 0.176(14) -0.058(10) 0.061(9) -0.076(9)
P2' 0.171(13) 0.107(12) 0.127(10) 0.019(8) 0.070(10) -0.042(10)
P3' 0.104(9) 0.054(8) 0.190(12) -0.011(8) 0.083(9) -0.036(7)
P4' 0.059(8) 0.172(15) 0.113(10) 0.025(10) -0.001(7) -0.018(8)
P11 0.055(4) 0.047(4) 0.078(4) 0.014(3) 0.035(3) 0.008(3)
P12 0.077(5) 0.097(6) 0.063(4) -0.004(4) 0.029(4) -0.014(4)
P13 0.084(5) 0.075(5) 0.088(5) 0.029(4) 0.035(4) 0.006(4)
P14 0.057(4) 0.054(4) 0.090(5) 0.000(3) 0.032(3) 0.011(3)
P11' 0.046(3) 0.064(4) 0.085(4) -0.005(3) 0.020(3) -0.007(3)
P12' 0.072(4) 0.093(5) 0.117(5) 0.026(4) 0.051(4) -0.012(4)
P13' 0.067(4) 0.102(5) 0.084(4) 0.049(4) 0.010(3) -0.006(3)
P14' 0.062(3) 0.078(4) 0.057(3) 0.006(3) 0.019(3) 0.022(3)
P21 0.079(5) 0.181(9) 0.056(4) 0.013(4) 0.010(4) 0.086(6)
P22 0.053(4) 0.107(7) 0.104(5) 0.017(4) 0.035(4) 0.006(4)
P23 0.061(4) 0.084(5) 0.084(5) -0.006(4) 0.030(4) 0.018(4)
P24 0.069(4) 0.088(6) 0.086(5) -0.010(4) 0.036(4) -0.018(4)
P21' 0.143(6) 0.037(3) 0.089(4) 0.011(3) 0.066(4) 0.028(3)
P22' 0.076(4) 0.109(6) 0.094(4) 0.031(4) 0.036(3) 0.001(4)
P23' 0.079(4) 0.091(5) 0.069(4) -0.014(3) 0.022(3) 0.002(3)
P24' 0.158(6) 0.056(4) 0.092(4) -0.024(3) 0.065(4) -0.050(4)
P31 0.025(3) 0.071(4) 0.059(3) 0.005(3) 0.009(2) -0.007(2)
P32 0.075(4) 0.070(5) 0.103(5) 0.009(4) 0.049(4) -0.004(4)
P33 0.050(3) 0.065(5) 0.072(4) -0.003(3) 0.011(3) 0.013(3)
P34 0.035(3) 0.091(5) 0.076(4) -0.009(3) 0.008(3) 0.003(3)
P31' 0.105(5) 0.049(4) 0.063(3) 0.002(3) 0.024(3) -0.006(3)
P32' 0.094(5) 0.115(7) 0.100(5) 0.000(4) 0.044(4) 0.017(4)
P33' 0.102(5) 0.106(6) 0.066(4) -0.001(3) 0.023(4) -0.027(4)
P34' 0.093(5) 0.069(5) 0.104(5) -0.016(4) 0.040(4) -0.020(4)
P41 0.049(2) 0.055(3) 0.061(2) -0.0021(17) 0.0197(17) 0.0011(17)
P42 0.053(2) 0.095(4) 0.084(3) 0.013(2) 0.039(2) 0.019(2)
P43 0.062(2) 0.058(3) 0.052(2) -0.0140(17) 0.0086(18) -0.0054(19)
P44 0.050(2) 0.070(3) 0.063(2) 0.003(2) 0.0151(19) -0.020(2)
P41' 0.070(7) 0.041(7) 0.078(7) 0.002(5) 0.018(6) -0.003(5)
P42' 0.061(7) 0.077(9) 0.073(7) 0.022(6) 0.009(5) 0.000(6)
P43' 0.065(7) 0.085(9) 0.058(6) -0.016(5) 0.019(5) 0.001(6)
P44' 0.071(7) 0.048(7) 0.080(7) -0.007(5) 0.017(6) -0.017(6)
P51 0.031(2) 0.061(3) 0.055(2) -0.0060(18) 0.0091(17) -0.0014(18)
P52 0.068(3) 0.097(4) 0.085(3) 0.006(3) 0.047(3) -0.001(3)
P53 0.041(2) 0.061(3) 0.085(3) 0.019(2) 0.006(2) -0.001(2)
P54 0.036(2) 0.058(3) 0.073(3) 0.009(2) 0.0103(19) 0.0031(19)
P51' 0.062(6) 0.061(7) 0.076(6) 0.016(4) 0.038(5) 0.024(5)
P52' 0.062(7) 0.159(12) 0.116(9) 0.005(8) 0.045(6) -0.028(7)
P53' 0.121(11) 0.215(17) 0.052(7) 0.054(8) 0.022(7) 0.016(10)
P54' 0.064(7) 0.098(9) 0.123(9) -0.016(7) 0.048(6) 0.008(6)
P61 0.047(2) 0.039(2) 0.067(2) -0.0032(16) 0.0214(17) -0.0136(16)
P62 0.052(2) 0.061(3) 0.079(3) 0.010(2) 0.027(2) 0.0056(19)
P63 0.059(2) 0.054(3) 0.074(3) 0.002(2) 0.023(2) -0.014(2)
P64 0.063(2) 0.069(3) 0.053(2) -0.0020(18) 0.0151(19) -0.001(2)
P61' 0.040(6) 0.051(7) 0.045(6) 0.005(4) 0.011(4) 0.005(5)
P62' 0.065(8) 0.112(11) 0.092(9) 0.021(7) 0.053(7) -0.006(7)
P63' 0.018(5) 0.090(10) 0.084(8) -0.007(7) 0.016(5) -0.004(5)
P64' 0.059(7) 0.101(10) 0.068(7) -0.024(6) 0.037(6) 0.011(6)

loop_
_atom_type_symbol
_atom_type_description
_atom_type_scat_dispersion_real
_atom_type_scat_dispersion_imag
_atom_type_scat_source
C C 0.0033 0.0016 'International Tables Vol C Tables 4.2.6.8 and 6.1.1.4'
H H 0.0000 0.0000 'International Tables Vol C Tables 4.2.6.8 and 6.1.1.4'
N N 0.0061 0.0033 'International Tables Vol C Tables 4.2.6.8 and 6.1.1.4'
P P 0.1023 0.0942 'International Tables Vol C Tables 4.2.6.8 and 6.1.1.4'

loop_
_geom_angle_atom_site_label_1
_geom_angle_atom_site_label_2
_geom_angle_atom_site_label_3
_geom_angle
_geom_angle_site_symmetry_1
_geom_angle_site_symmetry_3
_geom_angle_publ_flag
N2 P1 N3 94.6(5) . . ?
N2 P1 N4 95.0(5) . . ?
N3 P1 N4 102.7(5) . . ?
N2 P2 P4 94.7(3) . . ?
N2 P2 P3 94.9(4) . . ?
P4 P2 P3 75.80(17) . . ?
N3 P3 N1 106.2(5) . . ?
N3 P3 P2 92.8(4) . . ?
N1 P3 P2 83.3(3) . . ?
N4 P4 N1 105.6(5) . . ?
N4 P4 P2 94.2(4) . . ?
N1 P4 P2 83.1(3) . . ?
C10 N1 P3 128.0(7) . . ?
C10 N1 P4 123.5(7) . . ?
P3 N1 P4 108.1(5) . . ?
N1 C10 C12 107.9(11) . . ?
N1 C10 C11 113.8(11) . . ?
C12 C10 C11 113.3(12) . . ?
N1 C10 C13 108.1(11) . . ?
C12 C10 C13 108.9(12) . . ?
C11 C10 C13 104.7(12) . . ?
C20 N2 P1 124.9(7) . . ?
C20 N2 P2 120.2(7) . . ?
P1 N2 P2 114.4(5) . . ?
N2 C20 C23 107.9(11) . . ?
N2 C20 C22 109.5(11) . . ?
C23 C20 C22 113.3(12) . . ?
N2 C20 C21 110.9(10) . . ?
C23 C20 C21 108.4(11) . . ?
C22 C20 C21 106.8(11) . . ?
C30 N3 P3 122.6(7) . . ?
C30 N3 P1 117.7(7) . . ?
P3 N3 P1 118.9(5) . . ?
N3 C30 C31 112.4(11) . . ?
N3 C30 C32 114.9(12) . . ?
C31 C30 C32 107.5(12) . . ?
N3 C30 C33 107.6(11) . . ?
C31 C30 C33 109.7(12) . . ?
C32 C30 C33 104.3(12) . . ?
C40 N4 P4 121.3(7) . . ?
C40 N4 P1 120.2(7) . . ?
P4 N4 P1 116.9(5) . . ?
N4 C40 C42 113.2(11) . . ?
N4 C40 C41 113.4(12) . . ?
C42 C40 C41 106.6(12) . . ?
N4 C40 C43 107.1(11) . . ?
C42 C40 C43 108.1(12) . . ?
C41 C40 C43 108.1(13) . . ?
N2' P1' N3' 96.9(9) . . ?
N2' P1' N4' 95.2(9) . . ?
N3' P1' N4' 99.0(10) . . ?
N2' P2' P3' 92.5(8) . . ?
N2' P2' P4' 94.3(8) . . ?
P3' P2' P4' 75.4(5) . . ?
N3' P3' N1' 106.6(12) . . ?
N3' P3' P2' 99.6(7) . . ?
N1' P3' P2' 85.1(8) . . ?
N4' P4' N1' 102.9(11) . . ?
N4' P4' P2' 96.2(7) . . ?
N1' P4' P2' 84.3(8) . . ?
C10' N1' P3' 136.0(13) . . ?
C10' N1' P4' 119.6(12) . . ?
P3' N1' P4' 103.9(8) . . ?
N1' C10' C12' 112.2(16) . . ?
N1' C10' C11' 111.8(17) . . ?
C12' C10' C11' 108.3(17) . . ?
N1' C10' C13' 108.5(15) . . ?
C12' C10' C13' 106.8(15) . . ?
C11' C10' C13' 108.9(17) . . ?
C20' N2' P2' 122.6(11) . . ?
C20' N2' P1' 121.0(11) . . ?
P2' N2' P1' 116.0(8) . . ?
N2' C20' C21' 112.7(14) . . ?
N2' C20' C22' 109.8(16) . . ?
C21' C20' C22' 111.8(15) . . ?
N2' C20' C23' 104.7(15) . . ?
C21' C20' C23' 107.8(16) . . ?
C22' C20' C23' 109.7(16) . . ?
C30' N3' P3' 127.5(11) . . ?
C30' N3' P1' 115.8(10) . . ?
P3' N3' P1' 113.7(8) . . ?
N3' C30' C31' 111.5(14) . . ?
N3' C30' C32' 115.7(15) . . ?
C31' C30' C32' 110.6(15) . . ?
N3' C30' C33' 107.4(12) . . ?
C31' C30' C33' 105.8(14) . . ?
C32' C30' C33' 105.0(14) . . ?
C40' N4' P4' 122.5(11) . . ?
C40' N4' P1' 120.2(11) . . ?
P4' N4' P1' 116.9(8) . . ?
N4' C40' C42' 111.6(14) . . ?
N4' C40' C41' 108.6(14) . . ?
C42' C40' C41' 108.5(15) . . ?
N4' C40' C43' 111.5(15) . . ?
C42' C40' C43' 108.9(14) . . ?
C41' C40' C43' 107.7(15) . . ?
N12 P11 N14 98.8(7) . . ?
N12 P11 N13 97.2(7) . . ?
N14 P11 N13 99.4(7) . . ?
N12 P12 P13 95.7(6) . . ?
N12 P12 P14 97.4(5) . . ?
P13 P12 P14 76.8(3) . . ?
N11 P13 N13 104.1(8) . . ?
N11 P13 P12 83.3(5) . . ?
N13 P13 P12 95.4(5) . . ?
N14 P14 N11 104.1(8) . . ?
N14 P14 P12 94.3(5) . . ?
N11 P14 P12 82.4(5) . . ?
C110 N11 P13 129.0(10) . . ?
C110 N11 P14 121.3(9) . . ?
P13 N11 P14 107.5(6) . . ?
N11 C110 C113 112.4(14) . . ?
N11 C110 C112 110.1(13) . . ?
C113 C110 C112 111.2(14) . . ?
N11 C110 C111 107.5(13) . . ?
C113 C110 C111 107.4(14) . . ?
C112 C110 C111 108.1(14) . . ?
C120 N12 P12 122.6(9) . . ?
C120 N12 P11 125.7(9) . . ?
P12 N12 P11 111.7(6) . . ?
N12 C120 C123 111.4(13) . . ?
N12 C120 C121 110.2(12) . . ?
C123 C120 C121 108.3(13) . . ?
N12 C120 C122 110.4(14) . . ?
C123 C120 C122 108.5(14) . . ?
C121 C120 C122 108.0(14) . . ?
C130 N13 P13 129.6(9) . . ?
C130 N13 P11 114.7(8) . . ?
P13 N13 P11 115.0(6) . . ?
N13 C130 C131 110.1(12) . . ?
N13 C130 C133 111.6(13) . . ?
C131 C130 C133 112.6(14) . . ?
N13 C130 C132 112.0(12) . . ?
C131 C130 C132 106.9(13) . . ?
C133 C130 C132 103.3(13) . . ?
C140 N14 P14 122.8(9) . . ?
C140 N14 P11 116.5(9) . . ?
P14 N14 P11 117.2(6) . . ?
N14 C140 C141 110.8(13) . . ?
N14 C140 C143 109.1(12) . . ?
C141 C140 C143 108.9(13) . . ?
N14 C140 C142 110.3(13) . . ?
C141 C140 C142 110.3(14) . . ?
C143 C140 C142 107.4(14) . . ?
N14' P11' N12' 97.7(6) . . ?
N14' P11' N13' 99.2(6) . . ?
N12' P11' N13' 93.7(6) . . ?
N12' P12' P14' 98.4(5) . . ?
N12' P12' P13' 94.5(5) . . ?
P14' P12' P13' 76.4(2) . . ?
N13' P13' N11' 106.1(7) . . ?
N13' P13' P12' 95.2(5) . . ?
N11' P13' P12' 82.9(5) . . ?
N14' P14' N11' 104.0(7) . . ?
N14' P14' P12' 94.7(5) . . ?
N11' P14' P12' 83.6(5) . . ?
C11A N11' P13' 127.5(9) . . ?
C11A N11' P14' 124.1(9) . . ?
P13' N11' P14' 106.7(6) . . ?
N11' C11A C11B 111.0(14) . . ?
N11' C11A C11D 108.7(13) . . ?
C11B C11A C11D 110.7(14) . . ?
N11' C11A C11C 107.6(12) . . ?
C11B C11A C11C 109.3(14) . . ?
C11D C11A C11C 109.4(13) . . ?
C12A N12' P12' 123.1(8) . . ?
C12A N12' P11' 122.8(8) . . ?
P12' N12' P11' 113.2(6) . . ?
N12' C12A C12D 110.0(11) . . ?
N12' C12A C12C 109.6(13) . . ?
C12D C12A C12C 110.2(14) . . ?
N12' C12A C12B 109.0(12) . . ?
C12D C12A C12B 110.0(13) . . ?
C12C C12A C12B 108.0(14) . . ?
C13A N13' P13' 120.9(8) . . ?
C13A N13' P11' 118.7(8) . . ?
P13' N13' P11' 117.0(6) . . ?
N13' C13A C13B 113.0(12) . . ?
N13' C13A C13C 109.0(11) . . ?
C13B C13A C13C 112.9(12) . . ?
N13' C13A C13D 109.4(11) . . ?
C13B C13A C13D 105.3(12) . . ?
C13C C13A C13D 107.1(12) . . ?
C14A N14' P14' 122.5(8) . . ?
C14A N14' P11' 118.6(8) . . ?
P14' N14' P11' 117.2(6) . . ?
N14' C14A C14D 111.8(12) . . ?
N14' C14A C14B 112.8(12) . . ?
C14D C14A C14B 107.2(12) . . ?
N14' C14A C14C 107.1(11) . . ?
C14D C14A C14C 111.0(13) . . ?
C14B C14A C14C 106.9(12) . . ?
N23 P21 N22 96.7(7) . . ?
N23 P21 N24 100.4(8) . . ?
N22 P21 N24 89.5(8) . . ?
N22 P22 P24 96.3(6) . . ?
N22 P22 P23 95.4(6) . . ?
P24 P22 P23 76.6(3) . . ?
N23 P23 N21 103.5(8) . . ?
N23 P23 P22 95.3(5) . . ?
N21 P23 P22 83.2(5) . . ?
N21 P24 N24 106.1(8) . . ?
N21 P24 P22 84.3(5) . . ?
N24 P24 P22 92.2(5) . . ?
C210 N21 P24 128.2(11) . . ?
C210 N21 P23 124.3(10) . . ?
P24 N21 P23 107.5(7) . . ?
N21 C210 C213 107.3(14) . . ?
N21 C210 C212 112.8(17) . . ?
C213 C210 C212 111.3(16) . . ?
N21 C210 C211 107.3(16) . . ?
C213 C210 C211 111.9(16) . . ?
C212 C210 C211 106.3(16) . . ?
C220 N22 P22 117.1(9) . . ?
C220 N22 P21 127.3(10) . . ?
P22 N22 P21 115.2(7) . . ?
N22 C220 C221 107.5(14) . . ?
N22 C220 C223 110.1(14) . . ?
C221 C220 C223 110.3(15) . . ?
N22 C220 C222 111.6(16) . . ?
C221 C220 C222 107.8(16) . . ?
C223 C220 C222 109.5(16) . . ?
C230 N23 P23 121.5(10) . . ?
C230 N23 P21 118.4(10) . . ?
P23 N23 P21 119.1(7) . . ?
N23 C230 C232 111.4(14) . . ?
N23 C230 C233 109.7(13) . . ?
C232 C230 C233 109.0(14) . . ?
N23 C230 C231 109.4(13) . . ?
C232 C230 C231 108.4(14) . . ?
C233 C230 C231 108.8(14) . . ?
C240 N24 P24 122.5(10) . . ?
C240 N24 P21 119.6(9) . . ?
P24 N24 P21 117.8(6) . . ?
N24 C240 C243 117.3(13) . . ?
N24 C240 C242 110.5(13) . . ?
C243 C240 C242 106.4(14) . . ?
N24 C240 C241 110.0(13) . . ?
C243 C240 C241 105.0(13) . . ?
C242 C240 C241 107.1(15) . . ?
N22' P21' N23' 97.2(6) . . ?
N22' P21' N24' 91.9(7) . . ?
N23' P21' N24' 98.7(7) . . ?
N22' P22' P24' 93.6(5) . . ?
N22' P22' P23' 96.0(5) . . ?
P24' P22' P23' 75.9(2) . . ?
N23' P23' N21' 103.9(7) . . ?
N23' P23' P22' 94.3(5) . . ?
N21' P23' P22' 82.8(4) . . ?
N24' P24' N21' 109.7(7) . . ?
N24' P24' P22' 97.0(5) . . ?
N21' P24' P22' 85.2(4) . . ?
C21A N21' P24' 127.4(9) . . ?
C21A N21' P23' 127.2(9) . . ?
P24' N21' P23' 104.4(5) . . ?
N21' C21A C21B 107.5(11) . . ?
N21' C21A C21C 109.2(12) . . ?
C21B C21A C21C 108.4(12) . . ?
N21' C21A C21D 114.2(13) . . ?
C21B C21A C21D 110.0(13) . . ?
C21C C21A C21D 107.4(12) . . ?
C22A N22' P22' 122.8(9) . . ?
C22A N22' P21' 121.4(9) . . ?
P22' N22' P21' 115.8(6) . . ?
N22' C22A C22B 111.2(13) . . ?
N22' C22A C22D 110.7(13) . . ?
C22B C22A C22D 110.7(13) . . ?
N22' C22A C22C 106.2(12) . . ?
C22B C22A C22C 110.6(13) . . ?
C22D C22A C22C 107.2(13) . . ?
C23A N23' P23' 122.7(9) . . ?
C23A N23' P21' 115.6(9) . . ?
P23' N23' P21' 120.0(6) . . ?
N23' C23A C23C 111.3(13) . . ?
N23' C23A C23D 112.4(15) . . ?
C23C C23A C23D 105.7(15) . . ?
N23' C23A C23B 108.3(14) . . ?
C23C C23A C23B 109.0(15) . . ?
C23D C23A C23B 110.1(16) . . ?
C24A N24' P24' 119.9(10) . . ?
C24A N24' P21' 122.9(10) . . ?
P24' N24' P21' 114.1(6) . . ?
N24' C24A C24D 110.6(13) . . ?
N24' C24A C24B 111.3(15) . . ?
C24D C24A C24B 108.2(15) . . ?
N24' C24A C24C 114.6(14) . . ?
C24D C24A C24C 105.8(14) . . ?
C24B C24A C24C 106.0(14) . . ?
N32 P31 N34 97.5(6) . . ?
N32 P31 N33 98.2(6) . . ?
N34 P31 N33 98.6(7) . . ?
N32 P32 P33 97.6(5) . . ?
N32 P32 P34 94.5(5) . . ?
P33 P32 P34 76.4(3) . . ?
N33 P33 N31 106.4(7) . . ?
N33 P33 P32 94.4(5) . . ?
N31 P33 P32 82.5(5) . . ?
N31 P34 N34 104.0(7) . . ?
N31 P34 P32 82.9(5) . . ?
N34 P34 P32 95.6(4) . . ?
C310 N31 P34 123.2(9) . . ?
C310 N31 P33 128.9(10) . . ?
P34 N31 P33 107.1(6) . . ?
N31 C310 C313 108.4(13) . . ?
N31 C310 C312 106.0(13) . . ?
C313 C310 C312 113.2(14) . . ?
N31 C310 C311 111.4(14) . . ?
C313 C310 C311 107.0(14) . . ?
C312 C310 C311 110.9(15) . . ?
C320 N32 P32 119.9(8) . . ?
C320 N32 P31 126.9(8) . . ?
P32 N32 P31 113.2(6) . . ?
N32 C320 C323 110.1(12) . . ?
N32 C320 C321 113.0(12) . . ?
C323 C320 C321 111.1(13) . . ?
N32 C320 C322 109.7(12) . . ?
C323 C320 C322 108.0(13) . . ?
C321 C320 C322 104.8(12) . . ?
C330 N33 P33 123.7(9) . . ?
C330 N33 P31 117.9(9) . . ?
P33 N33 P31 116.2(6) . . ?
N33 C330 C333 114.1(13) . . ?
N33 C330 C331 110.6(13) . . ?
C333 C330 C331 108.8(13) . . ?
N33 C330 C332 108.8(12) . . ?
C333 C330 C332 108.5(13) . . ?
C331 C330 C332 105.7(13) . . ?
C340 N34 P34 118.5(9) . . ?
C340 N34 P31 121.0(9) . . ?
P34 N34 P31 115.5(6) . . ?
N34 C340 C342 109.8(13) . . ?
N34 C340 C343 110.7(13) . . ?
C342 C340 C343 109.3(14) . . ?
N34 C340 C341 110.0(12) . . ?
C342 C340 C341 107.8(13) . . ?
C343 C340 C341 109.2(14) . . ?
N32' P31' N33' 97.9(7) . . ?
N32' P31' N34' 98.3(7) . . ?
N33' P31' N34' 98.4(7) . . ?
N32' P32' P33' 96.6(6) . . ?
N32' P32' P34' 95.3(5) . . ?
P33' P32' P34' 75.5(3) . . ?
N33' P33' N31' 107.5(7) . . ?
N33' P33' P32' 94.5(5) . . ?
N31' P33' P32' 83.6(4) . . ?
N34' P34' N31' 106.3(7) . . ?
N34' P34' P32' 95.7(5) . . ?
N31' P34' P32' 82.7(4) . . ?
C31A N31' P33' 124.7(9) . . ?
C31A N31' P34' 126.6(9) . . ?
P33' N31' P34' 105.6(6) . . ?
N31' C31A C31B 109.1(12) . . ?
N31' C31A C31D 112.4(13) . . ?
C31B C31A C31D 106.4(14) . . ?
N31' C31A C31C 109.8(12) . . ?
C31B C31A C31C 111.4(14) . . ?
C31D C31A C31C 107.6(14) . . ?
C32A N32' P32' 125.8(10) . . ?
C32A N32' P31' 121.1(10) . . ?
P32' N32' P31' 112.7(6) . . ?
N32' C32A C32D 112.0(15) . . ?
N32' C32A C32B 106.5(13) . . ?
C32D C32A C32B 112.2(16) . . ?
N32' C32A C32C 108.1(14) . . ?
C32D C32A C32C 110.3(15) . . ?
C32B C32A C32C 107.6(14) . . ?
C33A N33' P33' 124.1(9) . . ?
C33A N33' P31' 116.6(9) . . ?
P33' N33' P31' 116.3(6) . . ?
N33' C33A C33D 109.7(13) . . ?
N33' C33A C33B 111.1(15) . . ?
C33D C33A C33B 105.3(15) . . ?
N33' C33A C33C 111.2(16) . . ?
C33D C33A C33C 107.9(15) . . ?
C33B C33A C33C 111.4(16) . . ?
C34A N34' P34' 125.1(9) . . ?
C34A N34' P31' 117.3(8) . . ?
P34' N34' P31' 115.8(6) . . ?
N34' C34A C34B 112.5(12) . . ?
N34' C34A C34C 111.5(11) . . ?
C34B C34A C34C 110.8(12) . . ?
N34' C34A C34D 107.8(12) . . ?
C34B C34A C34D 105.1(12) . . ?
C34C C34A C34D 108.9(12) . . ?
N42 P41 N44 97.6(5) . . ?
N42 P41 N43 96.4(4) . . ?
N44 P41 N43 98.6(5) . . ?
N42 P42 P43 95.2(4) . . ?
N42 P42 P44 97.5(4) . . ?
P43 P42 P44 76.02(17) . . ?
N43 P43 N41 105.2(5) . . ?
N43 P43 P42 95.1(3) . . ?
N41 P43 P42 83.0(3) . . ?
N44 P44 N41 106.2(5) . . ?
N44 P44 P42 93.8(4) . . ?
N41 P44 P42 82.7(3) . . ?
C410 N41 P43 128.3(7) . . ?
C410 N41 P44 121.9(7) . . ?
P43 N41 P44 106.7(5) . . ?
N41 C410 C412 106.1(9) . . ?
N41 C410 C413 112.8(10) . . ?
C412 C410 C413 111.6(10) . . ?
N41 C410 C411 109.3(9) . . ?
C412 C410 C411 109.1(9) . . ?
C413 C410 C411 107.9(10) . . ?
C420 N42 P42 125.0(7) . . ?
C420 N42 P41 122.4(7) . . ?
P42 N42 P41 112.0(5) . . ?
N42 C420 C423 108.9(11) . . ?
N42 C420 C421 109.9(10) . . ?
C423 C420 C421 111.5(11) . . ?
N42 C420 C422 109.8(10) . . ?
C423 C420 C422 108.5(11) . . ?
C421 C420 C422 108.4(11) . . ?
C430 N43 P43 122.1(7) . . ?
C430 N43 P41 116.6(7) . . ?
P43 N43 P41 117.3(5) . . ?
N43 C430 C433 108.4(10) . . ?
N43 C430 C432 108.3(11) . . ?
C433 C430 C432 108.6(11) . . ?
N43 C430 C431 108.9(10) . . ?
C433 C430 C431 112.7(11) . . ?
C432 C430 C431 109.9(11) . . ?
C440 N44 P44 122.2(7) . . ?
C440 N44 P41 118.7(7) . . ?
P44 N44 P41 117.9(5) . . ?
N44 C440 C443 111.7(11) . . ?
N44 C440 C441 110.9(9) . . ?
C443 C440 C441 105.4(11) . . ?
N44 C440 C442 110.1(10) . . ?
C443 C440 C442 113.3(12) . . ?
C441 C440 C442 105.1(10) . . ?
N42' P41' N44' 95.5(9) . . ?
N42' P41' N43' 95.9(9) . . ?
N44' P41' N43' 100.5(10) . . ?
N42' P42' P44' 96.0(7) . . ?
N42' P42' P43' 95.7(7) . . ?
P44' P42' P43' 76.9(4) . . ?
N43' P43' N41' 106.0(10) . . ?
N43' P43' P42' 94.3(6) . . ?
N41' P43' P42' 81.2(6) . . ?
N44' P44' N41' 105.4(10) . . ?
N44' P44' P42' 94.4(7) . . ?
N41' P44' P42' 82.3(6) . . ?
C41A N41' P44' 121.2(11) . . ?
C41A N41' P43' 130.2(11) . . ?
P44' N41' P43' 108.3(8) . . ?
N41' C41A C41B 112.0(14) . . ?
N41' C41A C41C 111.0(17) . . ?
C41B C41A C41C 110.9(17) . . ?
N41' C41A C41D 107.3(17) . . ?
C41B C41A C41D 108.3(17) . . ?
C41C C41A C41D 107.1(17) . . ?
C42A N42' P42' 122.3(11) . . ?
C42A N42' P41' 121.1(11) . . ?
P42' N42' P41' 113.3(8) . . ?
N42' C42A C42C 112.4(17) . . ?
N42' C42A C42B 109.8(16) . . ?
C42C C42A C42B 109.0(17) . . ?
N42' C42A C42D 108.7(14) . . ?
C42C C42A C42D 106.6(16) . . ?
C42B C42A C42D 110.1(17) . . ?
C43A N43' P43' 125.5(11) . . ?
C43A N43' P41' 114.4(10) . . ?
P43' N43' P41' 117.8(8) . . ?
N43' C43A C43C 112.5(15) . . ?
N43' C43A C43B 107.8(14) . . ?
C43C C43A C43B 111.3(15) . . ?
N43' C43A C43D 109.8(15) . . ?
C43C C43A C43D 109.1(15) . . ?
C43B C43A C43D 106.2(15) . . ?
C44A N44' P44' 121.0(11) . . ?
C44A N44' P41' 115.8(11) . . ?
P44' N44' P41' 117.7(8) . . ?
N44' C44A C44C 112.9(15) . . ?
N44' C44A C44B 109.2(15) . . ?
C44C C44A C44B 108.1(15) . . ?
N44' C44A C44D 107.2(14) . . ?
C44C C44A C44D 108.9(16) . . ?
C44B C44A C44D 110.6(15) . . ?
N52 P51 N53 99.2(5) . . ?
N52 P51 N54 97.2(5) . . ?
N53 P51 N54 98.4(5) . . ?
N52 P52 P54 95.7(4) . . ?
N52 P52 P53 97.8(4) . . ?
P54 P52 P53 75.96(19) . . ?
N53 P53 N51 107.1(5) . . ?
N53 P53 P52 94.3(4) . . ?
N51 P53 P52 82.3(3) . . ?
N51 P54 N54 106.7(5) . . ?
N51 P54 P52 83.3(3) . . ?
N54 P54 P52 94.9(4) . . ?
C510 N51 P54 126.7(8) . . ?
C510 N51 P53 124.2(8) . . ?
P54 N51 P53 105.9(4) . . ?
N51 C510 C511 114.5(13) . . ?
N51 C510 C512 108.0(11) . . ?
C511 C510 C512 109.3(13) . . ?
N51 C510 C513 108.9(13) . . ?
C511 C510 C513 109.4(14) . . ?
C512 C510 C513 106.4(13) . . ?
C520 N52 P52 122.5(8) . . ?
C520 N52 P51 125.3(8) . . ?
P52 N52 P51 112.1(5) . . ?
N52 C520 C521 110.0(11) . . ?
N52 C520 C523 111.0(11) . . ?
C521 C520 C523 110.0(13) . . ?
N52 C520 C522 108.3(12) . . ?
C521 C520 C522 109.2(12) . . ?
C523 C520 C522 108.2(13) . . ?
C530 N53 P53 121.5(8) . . ?
C530 N53 P51 120.1(7) . . ?
P53 N53 P51 116.3(5) . . ?
N53 C530 C531 112.9(11) . . ?
N53 C530 C532 107.5(12) . . ?
C531 C530 C532 106.6(13) . . ?
N53 C530 C533 113.6(10) . . ?
C531 C530 C533 109.8(11) . . ?
C532 C530 C533 106.0(12) . . ?
C540 N54 P54 118.7(8) . . ?
C540 N54 P51 119.3(8) . . ?
P54 N54 P51 115.9(5) . . ?
N54 C540 C541 110.6(11) . . ?
N54 C540 C543 107.9(11) . . ?
C541 C540 C543 107.0(13) . . ?
N54 C540 C542 108.8(11) . . ?
C541 C540 C542 112.0(12) . . ?
C543 C540 C542 110.4(12) . . ?
N52' P51' N53' 98.7(8) . . ?
N52' P51' N54' 95.8(8) . . ?
N53' P51' N54' 97.8(9) . . ?
N52' P52' P53' 97.9(7) . . ?
N52' P52' P54' 95.4(7) . . ?
P53' P52' P54' 75.9(4) . . ?
N53' P53' N51' 100.8(10) . . ?
N53' P53' P52' 94.5(6) . . ?
N51' P53' P52' 84.8(7) . . ?
N51' P54' N54' 106.0(10) . . ?
N51' P54' P52' 85.0(6) . . ?
N54' P54' P52' 95.7(6) . . ?
C51A N51' P54' 131.5(12) . . ?
C51A N51' P53' 121.9(11) . . ?
P54' N51' P53' 105.7(8) . . ?
N51' C51A C51D 114.1(16) . . ?
N51' C51A C51B 107.7(14) . . ?
C51D C51A C51B 110.8(16) . . ?
N51' C51A C51C 107.8(15) . . ?
C51D C51A C51C 107.2(16) . . ?
C51B C51A C51C 109.2(15) . . ?
C52A N52' P52' 120.9(10) . . ?
C52A N52' P51' 125.9(11) . . ?
P52' N52' P51' 113.1(7) . . ?
N52' C52A C52C 109.7(14) . . ?
N52' C52A C52B 106.2(15) . . ?
C52C C52A C52B 109.4(15) . . ?
N52' C52A C52D 108.8(14) . . ?
C52C C52A C52D 112.5(15) . . ?
C52B C52A C52D 110.0(16) . . ?
C53A N53' P53' 120.3(11) . . ?
C53A N53' P51' 118.2(10) . . ?
P53' N53' P51' 117.5(7) . . ?
N53' C53A C53B 111.3(14) . . ?
N53' C53A C53D 110.3(14) . . ?
C53B C53A C53D 105.8(14) . . ?
N53' C53A C53C 110.2(14) . . ?
C53B C53A C53C 111.1(14) . . ?
C53D C53A C53C 108.0(15) . . ?
C54A N54' P54' 130.3(11) . . ?
C54A N54' P51' 114.3(10) . . ?
P54' N54' P51' 114.4(7) . . ?
N54' C54A C54B 112.2(14) . . ?
N54' C54A C54C 113.7(15) . . ?
C54B C54A C54C 108.3(15) . . ?
N54' C54A C54D 109.2(14) . . ?
C54B C54A C54D 107.3(15) . . ?
C54C C54A C54D 105.7(14) . . ?
N62 P61 N63 96.2(5) . . ?
N62 P61 N64 97.6(4) . . ?
N63 P61 N64 99.6(5) . . ?
N62 P62 P64 97.4(4) . . ?
N62 P62 P63 94.9(4) . . ?
P64 P62 P63 76.18(17) . . ?
N63 P63 N61 106.3(5) . . ?
N63 P63 P62 94.4(3) . . ?
N61 P63 P62 81.7(3) . . ?
N64 P64 N61 106.0(5) . . ?
N64 P64 P62 94.4(3) . . ?
N61 P64 P62 82.5(3) . . ?
C610 N61 P64 125.6(7) . . ?
C610 N61 P63 123.4(7) . . ?
P64 N61 P63 107.7(4) . . ?
N61 C610 C612 109.3(11) . . ?
N61 C610 C611 106.8(10) . . ?
C612 C610 C611 109.3(12) . . ?
N61 C610 C613 110.5(11) . . ?
C612 C610 C613 111.9(12) . . ?
C611 C610 C613 108.9(12) . . ?
C620 N62 P62 124.4(7) . . ?
C620 N62 P61 122.7(7) . . ?
P62 N62 P61 112.7(5) . . ?
N62 C620 C621 112.2(11) . . ?
N62 C620 C622 109.9(11) . . ?
C621 C620 C622 107.7(11) . . ?
N62 C620 C623 109.9(10) . . ?
C621 C620 C623 108.9(11) . . ?
C622 C620 C623 108.0(12) . . ?
C630 N63 P63 123.4(7) . . ?
C630 N63 P61 117.8(7) . . ?
P63 N63 P61 117.0(5) . . ?
N63 C630 C632 111.4(9) . . ?
N63 C630 C633 107.1(10) . . ?
C632 C630 C633 109.4(11) . . ?
N63 C630 C631 112.6(10) . . ?
C632 C630 C631 106.2(10) . . ?
C633 C630 C631 110.3(11) . . ?
C640 N64 P64 121.2(7) . . ?
C640 N64 P61 118.2(6) . . ?
P64 N64 P61 117.1(4) . . ?
N64 C640 C643 109.2(10) . . ?
N64 C640 C642 110.7(10) . . ?
C643 C640 C642 109.0(11) . . ?
N64 C640 C641 112.7(11) . . ?
C643 C640 C641 104.1(11) . . ?
C642 C640 C641 110.8(12) . . ?
N62' P61' N63' 96.9(9) . . ?
N62' P61' N64' 96.9(8) . . ?
N63' P61' N64' 99.7(9) . . ?
N62' P62' P64' 95.7(7) . . ?
N62' P62' P63' 97.7(7) . . ?
P64' P62' P63' 76.3(4) . . ?
N63' P63' N61' 105.1(10) . . ?
N63' P63' P62' 93.1(6) . . ?
N61' P63' P62' 82.8(7) . . ?
N61' P64' N64' 102.9(10) . . ?
N61' P64' P62' 82.8(7) . . ?
N64' P64' P62' 94.6(6) . . ?
C61A N61' P63' 127.6(12) . . ?
C61A N61' P64' 123.7(12) . . ?
P63' N61' P64' 108.7(8) . . ?
N61' C61A C61B 107.5(15) . . ?
N61' C61A C61C 111.0(16) . . ?
C61B C61A C61C 109.3(16) . . ?
N61' C61A C61D 109.5(16) . . ?
C61B C61A C61D 110.3(16) . . ?
C61C C61A C61D 109.3(16) . . ?
C62A N62' P62' 123.6(11) . . ?
C62A N62' P61' 124.1(11) . . ?
P62' N62' P61' 112.3(7) . . ?
N62' C62A C62B 112.7(17) . . ?
N62' C62A C62D 107.1(14) . . ?
C62B C62A C62D 107.6(16) . . ?
N62' C62A C62C 111.1(16) . . ?
C62B C62A C62C 109.5(16) . . ?
C62D C62A C62C 108.7(16) . . ?
C63A N63' P63' 124.5(11) . . ?
C63A N63' P61' 115.5(10) . . ?
P63' N63' P61' 118.2(7) . . ?
N63' C63A C63B 107.5(15) . . ?
N63' C63A C63D 107.8(13) . . ?
C63B C63A C63D 111.2(15) . . ?
N63' C63A C63C 111.4(15) . . ?
C63B C63A C63C 109.4(15) . . ?
C63D C63A C63C 109.6(14) . . ?
C64A N64' P64' 121.6(11) . . ?
C64A N64' P61' 119.5(10) . . ?
P64' N64' P61' 116.4(7) . . ?
N64' C64A C64D 110.3(14) . . ?
N64' C64A C64B 108.5(13) . . ?
C64D C64A C64B 110.0(15) . . ?
N64' C64A C64C 112.1(15) . . ?
C64D C64A C64C 108.4(14) . . ?
C64B C64A C64C 107.6(15) . . ?

loop_
_geom_bond_atom_site_label_1
_geom_bond_atom_site_label_2
_geom_bond_distance
_geom_bond_site_symmetry_2
_geom_bond_publ_flag
P1 N2 1.696(8) . ?
P1 N3 1.726(9) . ?
P1 N4 1.750(9) . ?
P2 N2 1.699(9) . ?
P2 P4 2.263(5) . ?
P2 P3 2.275(5) . ?
P3 N3 1.702(9) . ?
P3 N1 1.711(9) . ?
P4 N4 1.716(9) . ?
P4 N1 1.733(9) . ?
N1 C10 1.464(10) . ?
C10 C12 1.503(11) . ?
C10 C11 1.507(11) . ?
C10 C13 1.533(11) . ?
N2 C20 1.483(10) . ?
C20 C23 1.512(11) . ?
C20 C22 1.521(11) . ?
C20 C21 1.535(11) . ?
N3 C30 1.461(10) . ?
C30 C31 1.504(11) . ?
C30 C32 1.528(12) . ?
C30 C33 1.538(11) . ?
N4 C40 1.461(10) . ?
C40 C42 1.513(11) . ?
C40 C41 1.522(12) . ?
C40 C43 1.532(12) . ?
P1' N2' 1.722(12) . ?
P1' N3' 1.744(12) . ?
P1' N4' 1.753(12) . ?
P2' N2' 1.683(13) . ?
P2' P3' 2.223(12) . ?
P2' P4' 2.235(11) . ?
P3' N3' 1.690(12) . ?
P3' N1' 1.720(12) . ?
P4' N4' 1.718(12) . ?
P4' N1' 1.741(13) . ?
N1' C10' 1.473(12) . ?
C10' C12' 1.516(13) . ?
C10' C11' 1.526(13) . ?
C10' C13' 1.532(13) . ?
N2' C20' 1.482(12) . ?
C20' C21' 1.513(13) . ?
C20' C22' 1.514(13) . ?
C20' C23' 1.523(13) . ?
N3' C30' 1.470(11) . ?
C30' C31' 1.522(13) . ?
C30' C32' 1.526(12) . ?
C30' C33' 1.536(12) . ?
N4' C40' 1.474(12) . ?
C40' C42' 1.523(13) . ?
C40' C41' 1.527(13) . ?
C40' C43' 1.531(13) . ?
P11 N12 1.712(11) . ?
P11 N14 1.734(11) . ?
P11 N13 1.748(11) . ?
P12 N12 1.688(11) . ?
P12 P13 2.235(8) . ?
P12 P14 2.250(7) . ?
P13 N11 1.716(11) . ?
P13 N13 1.732(11) . ?
P14 N14 1.704(11) . ?
P14 N11 1.738(11) . ?
N11 C110 1.494(11) . ?
C110 C113 1.510(12) . ?
C110 C112 1.523(12) . ?
C110 C111 1.524(12) . ?
N12 C120 1.465(11) . ?
C120 C123 1.521(12) . ?
C120 C121 1.523(12) . ?
C120 C122 1.525(12) . ?
N13 C130 1.483(11) . ?
C130 C131 1.506(12) . ?
C130 C133 1.521(12) . ?
C130 C132 1.537(12) . ?
N14 C140 1.492(11) . ?
C140 C141 1.517(12) . ?
C140 C143 1.519(12) . ?
C140 C142 1.529(12) . ?
P11' N14' 1.735(11) . ?
P11' N12' 1.746(11) . ?
P11' N13' 1.766(10) . ?
P12' N12' 1.648(11) . ?
P12' P14' 2.223(7) . ?
P12' P13' 2.254(7) . ?
P13' N13' 1.677(9) . ?
P13' N11' 1.722(11) . ?
P14' N14' 1.715(10) . ?
P14' N11' 1.731(11) . ?
N11' C11A 1.478(11) . ?
C11A C11B 1.516(12) . ?
C11A C11D 1.523(12) . ?
C11A C11C 1.529(12) . ?
N12' C12A 1.469(11) . ?
C12A C12D 1.511(12) . ?
C12A C12C 1.521(12) . ?
C12A C12B 1.531(12) . ?
N13' C13A 1.475(10) . ?
C13A C13B 1.512(12) . ?
C13A C13C 1.515(12) . ?
C13A C13D 1.539(12) . ?
N14' C14A 1.495(11) . ?
C14A C14D 1.502(12) . ?
C14A C14B 1.515(12) . ?
C14A C14C 1.535(12) . ?
P21 N23 1.716(12) . ?
P21 N22 1.724(11) . ?
P21 N24 1.808(11) . ?
P22 N22 1.683(11) . ?
P22 P24 2.223(8) . ?
P22 P23 2.236(8) . ?
P23 N23 1.698(11) . ?
P23 N21 1.730(11) . ?
P24 N21 1.697(11) . ?
P24 N24 1.744(11) . ?
N21 C210 1.466(12) . ?
C210 C213 1.512(13) . ?
C210 C212 1.519(13) . ?
C210 C211 1.522(13) . ?
N22 C220 1.471(11) . ?
C220 C221 1.515(12) . ?
C220 C223 1.518(12) . ?
C220 C222 1.519(13) . ?
N23 C230 1.469(12) . ?
C230 C232 1.519(13) . ?
C230 C233 1.520(13) . ?
C230 C231 1.533(13) . ?
N24 C240 1.463(11) . ?
C240 C243 1.523(12) . ?
C240 C242 1.532(12) . ?
C240 C241 1.544(12) . ?
P21' N22' 1.712(11) . ?
P21' N23' 1.727(11) . ?
P21' N24' 1.789(11) . ?
P22' N22' 1.672(11) . ?
P22' P24' 2.191(7) . ?
P22' P23' 2.258(8) . ?
P23' N23' 1.692(11) . ?
P23' N21' 1.741(10) . ?
P24' N24' 1.712(11) . ?
P24' N21' 1.723(10) . ?
N21' C21A 1.474(11) . ?
C21A C21B 1.512(12) . ?
C21A C21C 1.520(12) . ?
C21A C21D 1.526(12) . ?
N22' C22A 1.477(11) . ?
C22A C22B 1.508(12) . ?
C22A C22D 1.529(12) . ?
C22A C22C 1.537(12) . ?
N23' C23A 1.464(11) . ?
C23A C23C 1.510(12) . ?
C23A C23D 1.526(13) . ?
C23A C23B 1.526(12) . ?
N24' C24A 1.466(11) . ?
C24A C24D 1.513(12) . ?
C24A C24B 1.526(13) . ?
C24A C24C 1.532(13) . ?
P31 N32 1.698(10) . ?
P31 N34 1.747(11) . ?
P31 N33 1.759(11) . ?
P32 N32 1.671(10) . ?
P32 P33 2.250(7) . ?
P32 P34 2.252(7) . ?
P33 N33 1.708(10) . ?
P33 N31 1.741(11) . ?
P34 N31 1.721(11) . ?
P34 N34 1.721(10) . ?
N31 C310 1.476(11) . ?
C310 C313 1.511(12) . ?
C310 C312 1.515(12) . ?
C310 C311 1.517(12) . ?
N32 C320 1.494(11) . ?
C320 C323 1.509(12) . ?
C320 C321 1.518(12) . ?
C320 C322 1.537(12) . ?
N33 C330 1.490(11) . ?
C330 C333 1.516(12) . ?
C330 C331 1.522(12) . ?
C330 C332 1.545(12) . ?
N34 C340 1.469(11) . ?
C340 C342 1.506(12) . ?
C340 C343 1.510(12) . ?
C340 C341 1.520(12) . ?
P31' N32' 1.696(11) . ?
P31' N33' 1.728(11) . ?
P31' N34' 1.754(10) . ?
P32' N32' 1.683(11) . ?
P32' P33' 2.238(8) . ?
P32' P34' 2.260(8) . ?
P33' N33' 1.715(11) . ?
P33' N31' 1.721(10) . ?
P34' N34' 1.694(10) . ?
P34' N31' 1.736(10) . ?
N31' C31A 1.487(11) . ?
C31A C31B 1.509(12) . ?
C31A C31D 1.519(12) . ?
C31A C31C 1.519(12) . ?
N32' C32A 1.476(12) . ?
C32A C32D 1.506(12) . ?
C32A C32B 1.510(12) . ?
C32A C32C 1.520(13) . ?
N33' C33A 1.478(11) . ?
C33A C33D 1.516(12) . ?
C33A C33B 1.519(13) . ?
C33A C33C 1.520(13) . ?
N34' C34A 1.475(11) . ?
C34A C34B 1.517(12) . ?
C34A C34C 1.525(12) . ?
C34A C34D 1.540(12) . ?
P41 N42 1.725(8) . ?
P41 N44 1.734(9) . ?
P41 N43 1.742(9) . ?
P42 N42 1.689(9) . ?
P42 P43 2.251(5) . ?
P42 P44 2.255(5) . ?
P43 N43 1.692(8) . ?
P43 N41 1.724(9) . ?
P44 N44 1.701(9) . ?
P44 N41 1.734(8) . ?
N41 C410 1.487(10) . ?
C410 C412 1.501(11) . ?
C410 C413 1.516(11) . ?
C410 C411 1.537(11) . ?
N42 C420 1.479(10) . ?
C420 C423 1.505(11) . ?
C420 C421 1.512(11) . ?
C420 C422 1.534(11) . ?
N43 C430 1.499(10) . ?
C430 C433 1.506(11) . ?
C430 C432 1.512(11) . ?
C430 C431 1.517(11) . ?
N44 C440 1.511(10) . ?
C440 C443 1.512(11) . ?
C440 C441 1.514(11) . ?
C440 C442 1.516(11) . ?
P41' N42' 1.728(12) . ?
P41' N44' 1.736(12) . ?
P41' N43' 1.745(12) . ?
P42' N42' 1.682(12) . ?
P42' P44' 2.240(10) . ?
P42' P43' 2.268(10) . ?
P43' N43' 1.700(11) . ?
P43' N41' 1.734(12) . ?
P44' N44' 1.713(12) . ?
P44' N41' 1.721(12) . ?
N41' C41A 1.476(12) . ?
C41A C41B 1.509(13) . ?
C41A C41C 1.520(13) . ?
C41A C41D 1.529(13) . ?
N42' C42A 1.483(12) . ?
C42A C42C 1.509(13) . ?
C42A C42B 1.515(13) . ?
C42A C42D 1.518(13) . ?
N43' C43A 1.490(12) . ?
C43A C43C 1.516(13) . ?
C43A C43B 1.523(13) . ?
C43A C43D 1.526(13) . ?
N44' C44A 1.496(12) . ?
C44A C44C 1.515(13) . ?
C44A C44B 1.516(13) . ?
C44A C44D 1.522(13) . ?
P51 N52 1.710(8) . ?
P51 N53 1.740(9) . ?
P51 N54 1.742(10) . ?
P52 N52 1.679(9) . ?
P52 P54 2.243(5) . ?
P52 P53 2.252(6) . ?
P53 N53 1.721(9) . ?
P53 N51 1.749(8) . ?
P54 N51 1.717(8) . ?
P54 N54 1.723(9) . ?
N51 C510 1.464(10) . ?
C510 C511 1.508(12) . ?
C510 C512 1.510(12) . ?
C510 C513 1.522(12) . ?
N52 C520 1.481(11) . ?
C520 C521 1.506(12) . ?
C520 C523 1.517(12) . ?
C520 C522 1.529(12) . ?
N53 C530 1.492(10) . ?
C530 C531 1.494(12) . ?
C530 C532 1.532(12) . ?
C530 C533 1.532(11) . ?
N54 C540 1.486(10) . ?
C540 C541 1.507(12) . ?
C540 C543 1.516(12) . ?
C540 C542 1.516(11) . ?
P51' N52' 1.706(12) . ?
P51' N53' 1.741(12) . ?
P51' N54' 1.770(12) . ?
P52' N52' 1.675(12) . ?
P52' P53' 2.226(11) . ?
P52' P54' 2.233(11) . ?
P53' N53' 1.721(12) . ?
P53' N51' 1.730(12) . ?
P54' N51' 1.708(12) . ?
P54' N54' 1.718(11) . ?
N51' C51A 1.472(12) . ?
C51A C51D 1.514(13) . ?
C51A C51B 1.515(13) . ?
C51A C51C 1.524(13) . ?
N52' C52A 1.478(12) . ?
C52A C52C 1.513(13) . ?
C52A C52B 1.514(13) . ?
C52A C52D 1.528(13) . ?
N53' C53A 1.481(12) . ?
C53A C53B 1.507(13) . ?
C53A C53D 1.513(13) . ?
C53A C53C 1.518(13) . ?
N54' C54A 1.479(12) . ?
C54A C54B 1.523(13) . ?
C54A C54C 1.524(13) . ?
C54A C54D 1.539(13) . ?
P61 N62 1.722(9) . ?
P61 N63 1.723(9) . ?
P61 N64 1.745(8) . ?
P62 N62 1.664(9) . ?
P62 P64 2.246(5) . ?
P62 P63 2.264(5) . ?
P63 N63 1.703(8) . ?
P63 N61 1.729(8) . ?
P64 N64 1.699(8) . ?
P64 N61 1.717(8) . ?
N61 C610 1.485(10) . ?
C610 C612 1.523(11) . ?
C610 C611 1.526(11) . ?
C610 C613 1.528(11) . ?
N62 C620 1.479(10) . ?
C620 C621 1.510(11) . ?
C620 C622 1.513(11) . ?
C620 C623 1.531(11) . ?
N63 C630 1.497(10) . ?
C630 C632 1.514(11) . ?
C630 C633 1.516(11) . ?
C630 C631 1.527(11) . ?
N64 C640 1.483(10) . ?
C640 C643 1.514(11) . ?
C640 C642 1.515(11) . ?
C640 C641 1.520(12) . ?
P61' N62' 1.720(12) . ?
P61' N63' 1.731(12) . ?
P61' N64' 1.738(12) . ?
P62' N62' 1.674(12) . ?
P62' P64' 2.251(11) . ?
P62' P63' 2.255(11) . ?
P63' N63' 1.701(11) . ?
P63' N61' 1.712(12) . ?
P64' N61' 1.715(12) . ?
P64' N64' 1.725(12) . ?
N61' C61A 1.481(12) . ?
C61A C61B 1.515(13) . ?
C61A C61C 1.516(13) . ?
C61A C61D 1.526(13) . ?
N62' C62A 1.475(12) . ?
C62A C62B 1.521(13) . ?
C62A C62D 1.522(13) . ?
C62A C62C 1.524(13) . ?
N63' C63A 1.487(12) . ?
C63A C63B 1.516(13) . ?
C63A C63D 1.518(13) . ?
C63A C63C 1.521(13) . ?
N64' C64A 1.479(12) . ?
C64A C64D 1.509(13) . ?
C64A C64B 1.523(13) . ?
C64A C64C 1.525(13) . ?
